data_4125223
loop_
_publ_author_name
'Liu, Zhichang'
'Samanta, Avik'
'Lei, Juying'
'Sun, Junling'
'Wang, Yuping'
'Stoddart, J. Fraser'

_publ_section_title
;
 Cation-Dependent Gold Recovery with \a-Cyclodextrin Facilitated by
 Second-Sphere Coordination.
;
_journal_issue 36
_journal_name_full 'Journal of the American Chemical Society'
_journal_page_first 11643
_journal_page_last 11653
_journal_paper_doi 10.1021/jacs.6b04986
_journal_volume 138
_journal_year 2016
_chemical_absolute_configuration ad
_chemical_formula_moiety '0.89(Au Br4), 1.1(Cs), 0.22(Br), 2(C36 H60 O30), 9.5(H2 O)'
_chemical_formula_sum 'C72 H139 Au0.89 Br3.76 Cs1.1 O69.5'
_chemical_formula_weight 2738.19
_chemical_name_systematic
;
 ?
;
_space_group_crystal_system monoclinic
_space_group_IT_number 4
_space_group_name_Hall 'P 2yb'
_space_group_name_H-M_alt 'P 1 21 1'
_symmetry_space_group_name_Hall 'P 2yb'
_symmetry_space_group_name_H-M 'P 1 21 1'
_atom_sites_solution_hydrogens mixed
_atom_sites_solution_primary direct
_audit_creation_date 2014-05-06
_audit_creation_method
;
Olex2 1.2
(compiled 2014.03.20 svn.r2914 for OlexSys, GUI svn.r4816)
;
_cell_angle_alpha 90
_cell_angle_beta 90.021(2)
_cell_angle_gamma 90
_cell_formula_units_Z 2
_cell_length_a 16.3326(7)
_cell_length_b 14.2587(6)
_cell_length_c 23.6886(9)
_cell_measurement_reflns_used 9684
_cell_measurement_temperature 100(2)
_cell_measurement_theta_max 65.142
_cell_measurement_theta_min 2.705
_cell_volume 5516.6(4)
_computing_cell_refinement 'SAINT V7.23A (Bruker, 2005)'
_computing_data_collection 'APEX2 V2.1-4 (Bruker, 2007)'
_computing_data_reduction 'Bruker SAINT'
_computing_molecular_graphics 'Olex2 (Dolomanov et al., 2009)'
_computing_publication_material 'Olex2 (Dolomanov et al., 2009)'
_computing_structure_refinement 'XL (Sheldrick, 2008)'
_computing_structure_solution 'XT (Sheldrick, 2008)'
_diffrn_ambient_temperature 100(2)
_diffrn_detector_area_resol_mean 8
_diffrn_measured_fraction_theta_full 0.944
_diffrn_measured_fraction_theta_max 0.999
_diffrn_measurement_device_type 'Bruker Kappa APEX CCD area detector'
_diffrn_measurement_method '\w and \f scans'
_diffrn_radiation_monochromator 'Quazar optics'
_diffrn_radiation_type CuK\a
_diffrn_radiation_wavelength 1.54178
_diffrn_reflns_av_R_equivalents 0.0444
_diffrn_reflns_av_unetI/netI 0.0306
_diffrn_reflns_Laue_measured_fraction_full 0.944
_diffrn_reflns_Laue_measured_fraction_max 0.999
_diffrn_reflns_limit_h_max 19
_diffrn_reflns_limit_h_min -19
_diffrn_reflns_limit_k_max 16
_diffrn_reflns_limit_k_min -15
_diffrn_reflns_limit_l_max 27
_diffrn_reflns_limit_l_min -27
_diffrn_reflns_number 96588
_diffrn_reflns_point_group_measured_fraction_full 0.943
_diffrn_reflns_point_group_measured_fraction_max 0.999
_diffrn_reflns_theta_full 67.679
_diffrn_reflns_theta_max 65.169
_diffrn_reflns_theta_min 1.865
_diffrn_source microsource
_exptl_absorpt_coefficient_mu 7.558
_exptl_absorpt_correction_T_max 0.7526
_exptl_absorpt_correction_T_min 0.4993
_exptl_absorpt_correction_type multi-scan
_exptl_absorpt_process_details
;
SADABS-2012/1 (Bruker,2012) was used for absorption correction.
wR2(int) was 0.0882 before and 0.0646 after correction.
The Ratio of minimum to maximum transmission is 0.6634.
The \l/2 correction factor is 0.0015.
;
_exptl_crystal_colour orange
_exptl_crystal_colour_primary orange
_exptl_crystal_density_diffrn 1.648
_exptl_crystal_description block
_exptl_crystal_F_000 2778
_exptl_crystal_size_max 0.387
_exptl_crystal_size_mid 0.163
_exptl_crystal_size_min 0.11
_refine_diff_density_max 2.364
_refine_diff_density_min -1.393
_refine_diff_density_rms 0.160
_refine_ls_abs_structure_details
;
 Flack x determined using 8723 quotients [(I+)-(I-)]/[(I+)+(I-)]
 (Parsons and Flack (2004), Acta Cryst. A60, s61).
;
_refine_ls_abs_structure_Flack -0.004(2)
_refine_ls_extinction_method none
_refine_ls_goodness_of_fit_ref 1.033
_refine_ls_hydrogen_treatment mixed
_refine_ls_matrix_type full
_refine_ls_number_parameters 1485
_refine_ls_number_reflns 18605
_refine_ls_number_restraints 1185
_refine_ls_restrained_S_all 1.006
_refine_ls_R_factor_all 0.0581
_refine_ls_R_factor_gt 0.0580
_refine_ls_shift/su_max 0.003
_refine_ls_shift/su_mean 0.000
_refine_ls_structure_factor_coef Fsqd
_refine_ls_weighting_details 'w=1/[\s^2^(Fo^2^)+(0.0979P)^2^+34.4085P] where P=(Fo^2^+2Fc^2^)/3'
_refine_ls_weighting_scheme calc
_refine_ls_wR_factor_gt 0.1582
_refine_ls_wR_factor_ref 0.1583
_reflns_Friedel_coverage 0.913
_reflns_Friedel_fraction_full 0.941
_reflns_Friedel_fraction_max 0.998
_reflns_number_gt 18575
_reflns_number_total 18605
_reflns_threshold_expression 'I > 2\s(I)'
_cod_data_source_file ja6b04986_si_004.cif
_cod_data_source_block n3511a
_cod_depositor_comments 'Adding full bibliography for 4125213--4125224.cif.'
_cod_original_formula_sum 'C72 H139.0 Au0.89 Br3.76 Cs1.10 O69.50'
_cod_database_code 4125223
_shelxl_version_number 2013-4
_shelx_space_group_comment
;
The symmetry employed for this shelxl refinement is uniquely defined
by the following loop, which should always be used as a source of
symmetry information in preference to the above space-group names.
They are only intended as comments.
;
_shelx_estimated_absorpt_t_max 0.490
_shelx_estimated_absorpt_t_min 0.158
_olex2_refinement_description
;
1. Fixed Uiso
 At 1.2 times of:
  All C(H) groups, All C(H,H) groups
 At 1.5 times of:
  All O(H) groups, All O(H,H) groups
2. Restrained distances
 O8-H8
 0.87 with sigma of 0.01
 O13-H13
 0.87 with sigma of 0.01
 H8WB-H8WA = H5WA-H5WB = H13D-H13E = H1WA-H1WB = H12E-H12F = H9WA-H9WB = H4WB-
 H4WA = H11C-H11B = H6WB-H6WA = H2WA-H2WB = H7WB-H7WA = H3WB-H3WA = H10D-H10E
 1.421 with sigma of 0.0005
 O12W-H12E = O12W-H12F = O8W-H8WB = O8W-H8WA = O5W-H5WA = O5W-H5WB = O13W-H13D
 = O13W-H13E = O9W-H9WA = O9W-H9WB = O4W-H4WB = O4W-H4WA = O11W-H11C = O11W-
 H11B = O1W-H1WA = O1W-H1WB = O6W-H6WB = O6W-H6WA = O2W-H2WB = O2W-H2WA = O7W-
 H7WB = O7W-H7WA = O10W-H10D = O10W-H10E = O3W-H3WA = O3W-H3WB
 0.87 with sigma of 0.0005
3. Uiso/Uaniso restraints and constraints
Uanis(Au1) = Uanis(Br2) = Uanis(Br4) = Uanis(Br1) = Uanis(Br3) = Uanis(Br2A) =
Uanis(Br4A) = Uanis(Br1A) = Uanis(Br3A)
Uanis(Cs2) = Uanis(Cs1)
Uanis(Cs3) = Uanis(Cs4) = Uanis(Br5)
Uanis(O7W) = Uanis(O8W)
4. Rigid body (RIGU) restrains
 All non-hydrogen atoms
 with sigma for 1-2 distances of 0.004 and sigma for 1-3 distances of 0.004
5. Others
 1*[Sof(Br1)+Sof(Br2)+Sof(Br3)+Sof(Br4)]+1*[Sof(Br1A)+Sof(Br2A)+Sof(Br3A)+
 Sof(Br4A)]-1*[Sof(Au1)]=0 with esd of 0.0001
 1*[Sof(Cs3)+Sof(O8W)+Sof(H8WA)+Sof(H8WB)]+1*[Sof(Cs4)]-1*[Sof(Br5)]=0 with
 esd of 0.00001
 1*[Sof(Cs2)+Sof(O12W)+Sof(H12E)+Sof(H12F)]+1*[Sof(Cs1)+Sof(O7W)+Sof(H7WA)+
 Sof(H7WB)]-1*[Sof(Au1)]=0 with esd of 0.0001
 Sof(Br1)=Sof(Br2)=Sof(Br3)=Sof(Br4)=FVAR(1)
 Sof(Br1A)=Sof(Br2A)=Sof(Br3A)=Sof(Br4A)=FVAR(2)
 Sof(O12W)=Sof(H12E)=Sof(H12F)=1-FVAR(4)
 Sof(Cs2)=FVAR(4)
 Sof(O7W)=Sof(H7WA)=Sof(H7WB)=1-FVAR(5)
 Sof(Cs1)=FVAR(5)
 Sof(O8W)=Sof(H8WA)=Sof(H8WB)=1-FVAR(6)
 Sof(Cs3)=FVAR(6)
 Fixed Sof: O5W(0.75) H5WA(0.75) H5WB(0.75) O6W(0.75) H6WA(0.75) H6WB(0.75)
 O9W(0.5) H9WA(0.5) H9WB(0.5) O10W(0.5) H10D(0.5) H10E(0.5) O11W(0.5) H11B(0.5)
 H11C(0.5) O13W(0.5) H13D(0.5) H13E(0.5)
6.a Ternary CH refined with riding coordinates:
 C1(H1), C2(H2), C3(H3A), C4(H4A), C5(H5A), C7(H7), C8(H8A), C9(H9A),
 C10(H10A), C11(H11), C13(H13A), C14(H14A), C15(H15A), C16(H16), C17(H17),
 C19(H19A), C20(H20A), C21(H21), C22(H22), C23(H23A), C25(H25A), C26(H26),
 C27(H27), C28(H28A), C29(H29A), C31(H31), C32(H32), C33(H33), C34(H34),
 C35(H35), C1A(H1A), C2A(H2A), C3A(H3AB), C4A(H4AB), C5A(H5AB), C7A(H7A),
 C8A(H8AB), C9A(H9AB), C10A(H10C), C11A(H11A), C13A(H13C), C14A(H14C),
 C15A(H15C), C16A(H16A), C17A(H17A), C19A(H19C), C20A(H20C), C21A(H21A),
 C22A(H22A), C23A(H23C), C25A(H25C), C26A(H26A), C27A(H27A), C28A(H28C),
 C29A(H29C), C31A(H31A), C32A(H32A), C33A(H33A), C34A(H34A), C35A(H35A)
6.b Secondary CH2 refined with riding coordinates:
 C6(H6A,H6B), C12(H12A,H12B), C18(H18A,H18B), C24(H24A,H24B), C30(H30A,H30B),
 C36(H36A,H36B), C6A(H6AA,H6AB), C12A(H12C,H12D), C18A(H18D,H18E), C24A(H24D,
 H24E), C30A(H30D,H30E), C36A(H36C,H36D)
6.c Tetrahedral OH refined with riding coordinates:
 O23(H23), O3A(H3AA)
6.d Idealised tetrahedral OH refined as rotating group:
 O3(H3), O4(H4), O5(H5), O9(H9), O10(H10), O14(H14), O15(H15), O18(H18),
 O19(H19), O20(H20), O24(H24), O25(H25), O28(H28), O29(H29), O30(H30),
 O4A(H4AA), O5A(H5AA), O8A(H8AA), O9A(H9AA), O10A(H10B), O13A(H13B), O14A(H14B),
  O15A(H15B), O18A(H18C), O19A(H19B), O20A(H20B), O23A(H23B), O24A(H24C),
 O25A(H25B), O28A(H28B), O29A(H29B), O30A(H30C)
;

loop_
_space_group_symop_operation_xyz
'x, y, z'
'-x, y+1/2, -z'

loop_
_atom_site_label
_atom_site_type_symbol
_atom_site_fract_x
_atom_site_fract_y
_atom_site_fract_z
_atom_site_U_iso_or_equiv
_atom_site_adp_type
_atom_site_occupancy
_atom_site_site_symmetry_order
_atom_site_calc_flag
_atom_site_refinement_flags_posn
_atom_site_refinement_flags_occupancy
_atom_site_disorder_assembly
_atom_site_disorder_group
Au1 Au 0.04203(3) 0.5054(3) 0.25099(3) 0.02384(15) Uani 0.885(2) 1 d . P . .
Br1 Br 0.18900(15) 0.4986(4) 0.26983(12) 0.02384(15) Uani 0.554(3) 1 d . P A 1
Br1A Br 0.1898(2) 0.5153(5) 0.2512(2) 0.02384(15) Uani 0.332(3) 1 d . P A 2
Br2 Br 0.01662(18) 0.4619(4) 0.34898(12) 0.02384(15) Uani 0.554(3) 1 d . P A 1
Br2A Br 0.0375(3) 0.4804(5) 0.3491(2) 0.02384(15) Uani 0.332(3) 1 d . P A 2
Br3 Br -0.10480(17) 0.5133(4) 0.23431(11) 0.02384(15) Uani 0.554(3) 1 d . P A 1
Br3A Br -0.1089(3) 0.5177(5) 0.2520(2) 0.02384(15) Uani 0.332(3) 1 d . P A 2
Br4 Br 0.06823(19) 0.5363(4) 0.15296(11) 0.02384(15) Uani 0.554(3) 1 d . P A 1
Br4A Br 0.0417(3) 0.5211(5) 0.14810(18) 0.02384(15) Uani 0.332(3) 1 d . P A 2
Cs1 Cs 0.11838(17) -0.0087(4) 0.24151(11) 0.0320(3) Uani 0.3120(19) 1 d . P B 2
Cs2 Cs 0.49726(10) 0.9975(4) 0.40010(6) 0.0320(3) Uani 0.573(2) 1 d . P . .
Cs3 Cs 0.5045(6) 0.9905(8) 0.0950(4) 0.0453(16) Uani 0.110(3) 1 d . P C 1
Cs4 Cs 1.0378(7) 0.0882(8) 0.3410(4) 0.0453(16) Uani 0.107(3) 1 d . P . .
Br5 Br 0.0620(5) 0.4713(7) 0.5932(4) 0.0453(16) Uani 0.217(4) 1 d . P . .
O1 O 0.3371(5) 0.7536(7) 0.1767(3) 0.0168(17) Uani 1 1 d . . . .
O2 O 0.2508(5) 0.6659(8) 0.0434(4) 0.0224(19) Uani 1 1 d . . . .
O3 O 0.4725(5) 0.7686(7) 0.1031(4) 0.0212(19) Uani 1 1 d . . . .
H3 H 0.4544 0.8237 0.1009 0.032 Uiso 1 1 calc GR . . .
O4 O 0.4692(5) 0.6289(7) 0.0125(4) 0.0206(19) Uani 1 1 d . . . .
H4 H 0.4611 0.5708 0.0132 0.031 Uiso 1 1 calc GR . . .
O5 O 0.1736(6) 0.8362(8) 0.0845(4) 0.028(2) Uani 1 1 d . . . .
H5 H 0.1474 0.8323 0.0541 0.042 Uiso 1 1 calc GR . . .
O6 O 0.3348(5) 0.5351(7) 0.0611(3) 0.0157(16) Uani 1 1 d . . . .
O7 O 0.2413(5) 0.3035(8) 0.0540(4) 0.0224(19) Uani 1 1 d . . . .
O8 O 0.4677(5) 0.4254(8) 0.0232(4) 0.024(2) Uani 1 1 d D . . .
H8 H 0.517(4) 0.414(12) 0.036(7) 0.036 Uiso 1 1 d DR . . .
O9 O 0.4556(6) 0.2353(8) 0.0663(4) 0.029(2) Uani 1 1 d . . . .
H9 H 0.4766 0.2037 0.0401 0.043 Uiso 1 1 calc GR . . .
O10 O 0.1688(7) 0.4270(8) -0.0257(5) 0.034(2) Uani 1 1 d . . . .
H10 H 0.1549 0.3714 -0.0324 0.051 Uiso 1 1 calc GR . . .
O11 O 0.3207(6) 0.2754(7) 0.1341(4) 0.0197(18) Uani 1 1 d . . . .
O12 O 0.2161(6) 0.1850(8) 0.2594(4) 0.032(2) Uani 1 1 d . . . .
O13 O 0.4238(9) 0.1277(12) 0.1691(6) 0.059(4) Uani 1 1 d D . . .
H13 H 0.467(10) 0.163(16) 0.169(13) 0.088 Uiso 1 1 d DR . . .
O14 O 0.4160(9) 0.0924(11) 0.2912(5) 0.052(3) Uani 1 1 d . . . .
H14 H 0.4596 0.1123 0.2766 0.078 Uiso 1 1 calc GR . . .
O15 O 0.1123(6) 0.1930(9) 0.1659(4) 0.037(2) Uani 1 1 d . . . .
H15 H 0.0701 0.1827 0.1852 0.055 Uiso 1 1 calc GR . . .
O16 O 0.3204(6) 0.2385(7) 0.3184(4) 0.0201(18) Uani 1 1 d . . . .
O17 O 0.2503(5) 0.3284(7) 0.4560(4) 0.0143(17) Uani 1 1 d . . . .
O18 O 0.4634(6) 0.2176(7) 0.3880(4) 0.024(2) Uani 1 1 d . . . .
H18 H 0.4710 0.2107 0.3531 0.037 Uiso 1 1 calc GR . . .
O19 O 0.4697(5) 0.3581(7) 0.4769(4) 0.0182(17) Uani 1 1 d . . . .
H19 H 0.4925 0.3275 0.5028 0.027 Uiso 1 1 calc GR . . .
O20 O 0.1574(6) 0.1675(8) 0.4094(4) 0.026(2) Uani 1 1 d . . . .
H20 H 0.1719 0.1679 0.4434 0.039 Uiso 1 1 calc GR . . .
O21 O 0.3346(5) 0.4536(7) 0.4356(3) 0.0132(16) Uani 1 1 d . . . .
O22 O 0.2499(5) 0.6912(7) 0.4397(4) 0.0153(17) Uani 1 1 d . . . .
O23 O 0.4717(5) 0.5601(7) 0.4748(4) 0.0171(17) Uani 1 1 d . . . .
H23 H 0.4548 0.5147 0.4941 0.026 Uiso 1 1 calc R . . .
O24 O 0.4675(5) 0.7535(7) 0.4358(4) 0.0179(18) Uani 1 1 d . . . .
H24 H 0.4590 0.7793 0.4045 0.027 Uiso 1 1 calc GR . . .
O25 O 0.1664(5) 0.5695(8) 0.5155(4) 0.027(2) Uani 1 1 d . . . .
H25 H 0.1232 0.5460 0.5285 0.040 Uiso 1 1 calc GR . . .
O26 O 0.3356(5) 0.7143(7) 0.3619(3) 0.0154(16) Uani 1 1 d . . . .
O27 O 0.2514(5) 0.8333(8) 0.2374(4) 0.0239(19) Uani 1 1 d . . . .
O28 O 0.4712(5) 0.8206(8) 0.3241(4) 0.024(2) Uani 1 1 d . . . .
H28 H 0.4514 0.8442 0.3535 0.036 Uiso 1 1 calc GR . . .
O29 O 0.4684(5) 0.8675(7) 0.2061(4) 0.0227(19) Uani 1 1 d . . . .
H29 H 0.4588 0.8418 0.1749 0.034 Uiso 1 1 calc GR . . .
O30 O 0.1544(7) 0.8480(11) 0.3339(5) 0.049(3) Uani 1 1 d . . . .
H30 H 0.1978 0.8727 0.3458 0.074 Uiso 1 1 calc GR . . .
C1 C 0.3289(7) 0.7497(10) 0.1159(5) 0.017(2) Uani 1 1 d . . . .
H1 H 0.3238 0.8144 0.1001 0.021 Uiso 1 1 calc R . . .
C2 C 0.4071(7) 0.7038(9) 0.0948(5) 0.016(2) Uani 1 1 d . . . .
H2 H 0.4179 0.6462 0.1177 0.019 Uiso 1 1 calc R . . .
C3 C 0.3990(7) 0.6760(10) 0.0330(5) 0.019(2) Uani 1 1 d . . . .
H3A H 0.3914 0.7345 0.0103 0.023 Uiso 1 1 calc R . . .
C4 C 0.3223(7) 0.6155(10) 0.0260(5) 0.017(2) Uani 1 1 d . . . .
H4A H 0.3165 0.5956 -0.0143 0.020 Uiso 1 1 calc R . . .
C5 C 0.2521(7) 0.6921(10) 0.1017(5) 0.018(2) Uani 1 1 d . . . .
H5A H 0.2515 0.6341 0.1254 0.022 Uiso 1 1 calc R . . .
C6 C 0.1735(8) 0.7471(11) 0.1121(6) 0.023(3) Uani 1 1 d . . . .
H6A H 0.1263 0.7099 0.0983 0.028 Uiso 1 1 calc R . . .
H6B H 0.1664 0.7566 0.1532 0.028 Uiso 1 1 calc R . . .
C7 C 0.3241(7) 0.4451(10) 0.0376(5) 0.016(2) Uani 1 1 d . . . .
H7 H 0.3205 0.4497 -0.0045 0.019 Uiso 1 1 calc R . . .
C8 C 0.4003(7) 0.3892(11) 0.0545(5) 0.021(2) Uani 1 1 d . . . .
H8A H 0.4110 0.3998 0.0955 0.025 Uiso 1 1 calc R . . .
C9 C 0.3870(8) 0.2863(11) 0.0452(6) 0.023(2) Uani 1 1 d . . . .
H9A H 0.3810 0.2739 0.0039 0.028 Uiso 1 1 calc R . . .
C10 C 0.3089(8) 0.2537(11) 0.0761(6) 0.023(3) Uani 1 1 d . . . .
H10A H 0.3008 0.1846 0.0711 0.028 Uiso 1 1 calc R . . .
C11 C 0.2439(8) 0.4021(10) 0.0617(6) 0.021(2) Uani 1 1 d . . . .
H11 H 0.2418 0.4155 0.1031 0.025 Uiso 1 1 calc R . . .
C12 C 0.1690(8) 0.4430(11) 0.0349(6) 0.027(3) Uani 1 1 d . . . .
H12A H 0.1196 0.4141 0.0517 0.032 Uiso 1 1 calc R . . .
H12B H 0.1670 0.5112 0.0424 0.032 Uiso 1 1 calc R . . .
C13 C 0.2947(8) 0.2069(10) 0.1745(6) 0.022(2) Uani 1 1 d . . . .
H13A H 0.2699 0.1520 0.1547 0.026 Uiso 1 1 calc R . . .
C14 C 0.3716(10) 0.1760(13) 0.2069(7) 0.037(3) Uani 1 1 d . . . .
H14A H 0.4006 0.2329 0.2213 0.044 Uiso 1 1 calc R . . .
C15 C 0.3496(11) 0.1144(13) 0.2559(7) 0.042(3) Uani 1 1 d . . . .
H15A H 0.3265 0.0545 0.2408 0.050 Uiso 1 1 calc R . . .
C16 C 0.2847(10) 0.1609(11) 0.2928(7) 0.032(3) Uani 1 1 d . . . .
H16 H 0.2671 0.1156 0.3227 0.038 Uiso 1 1 calc R . . .
C17 C 0.2328(8) 0.2502(10) 0.2143(6) 0.022(2) Uani 1 1 d . . . .
H17 H 0.2564 0.3089 0.2307 0.026 Uiso 1 1 calc R . . .
C18 C 0.1519(8) 0.2731(12) 0.1864(6) 0.029(3) Uani 1 1 d . . . .
H18A H 0.1159 0.3048 0.2141 0.035 Uiso 1 1 calc R . . .
H18B H 0.1615 0.3171 0.1548 0.035 Uiso 1 1 calc R . . .
C19 C 0.3191(8) 0.2455(10) 0.3787(5) 0.017(2) Uani 1 1 d . . . .
H19A H 0.3128 0.1813 0.3951 0.020 Uiso 1 1 calc R . . .
C20 C 0.4001(7) 0.2855(9) 0.3970(5) 0.015(2) Uani 1 1 d . . . .
H20A H 0.4123 0.3432 0.3745 0.018 Uiso 1 1 calc R . . .
C21 C 0.3965(7) 0.3107(9) 0.4595(5) 0.015(2) Uani 1 1 d . . . .
H21 H 0.3896 0.2522 0.4823 0.018 Uiso 1 1 calc R . . .
C22 C 0.3237(7) 0.3756(9) 0.4696(5) 0.012(2) Uani 1 1 d . . . .
H22 H 0.3225 0.3952 0.5102 0.015 Uiso 1 1 calc R . . .
C23 C 0.2456(8) 0.3064(10) 0.3968(5) 0.019(2) Uani 1 1 d . . . .
H23A H 0.2476 0.3664 0.3751 0.023 Uiso 1 1 calc R . . .
C24 C 0.1630(8) 0.2611(11) 0.3869(6) 0.027(3) Uani 1 1 d . . . .
H24A H 0.1200 0.3004 0.4044 0.032 Uiso 1 1 calc R . . .
H24B H 0.1522 0.2589 0.3457 0.032 Uiso 1 1 calc R . . .
C25 C 0.3264(7) 0.5453(9) 0.4577(5) 0.014(2) Uani 1 1 d . . . .
H25A H 0.3206 0.5426 0.4997 0.017 Uiso 1 1 calc R . . .
C26 C 0.4049(7) 0.5982(9) 0.4419(5) 0.013(2) Uani 1 1 d . . . .
H26 H 0.4165 0.5880 0.4009 0.015 Uiso 1 1 calc R . . .
C27 C 0.3956(7) 0.7010(9) 0.4526(5) 0.015(2) Uani 1 1 d . . . .
H27 H 0.3855 0.7113 0.4937 0.018 Uiso 1 1 calc R . . .
C28 C 0.3206(7) 0.7358(10) 0.4190(5) 0.015(2) Uani 1 1 d . . . .
H28A H 0.3150 0.8053 0.4235 0.017 Uiso 1 1 calc R . . .
C29 C 0.2490(7) 0.5910(9) 0.4312(5) 0.016(2) Uani 1 1 d . . . .
H29A H 0.2487 0.5779 0.3898 0.019 Uiso 1 1 calc R . . .
C30 C 0.1696(7) 0.5546(10) 0.4567(6) 0.020(2) Uani 1 1 d . . . .
H30A H 0.1227 0.5867 0.4386 0.024 Uiso 1 1 calc R . . .
H30B H 0.1646 0.4867 0.4489 0.024 Uiso 1 1 calc R . . .
C31 C 0.3278(8) 0.7846(10) 0.3205(6) 0.018(2) Uani 1 1 d . . . .
H31 H 0.3171 0.8461 0.3394 0.022 Uiso 1 1 calc R . . .
C32 C 0.4055(7) 0.7915(9) 0.2871(5) 0.015(2) Uani 1 1 d . . . .
H32 H 0.4188 0.7289 0.2704 0.018 Uiso 1 1 calc R . . .
C33 C 0.3975(7) 0.8631(9) 0.2404(5) 0.018(2) Uani 1 1 d . . . .
H33 H 0.3884 0.9262 0.2578 0.021 Uiso 1 1 calc R . . .
C34 C 0.3218(8) 0.8379(10) 0.2039(6) 0.019(2) Uani 1 1 d . . . .
H34 H 0.3140 0.8879 0.1748 0.023 Uiso 1 1 calc R . . .
C35 C 0.2555(7) 0.7618(11) 0.2800(6) 0.022(3) Uani 1 1 d . . . .
H35 H 0.2655 0.6997 0.2616 0.026 Uiso 1 1 calc R . . .
C36 C 0.1725(8) 0.7598(14) 0.3097(7) 0.037(3) Uani 1 1 d . . . .
H36A H 0.1293 0.7430 0.2822 0.045 Uiso 1 1 calc R . . .
H36B H 0.1732 0.7114 0.3397 0.045 Uiso 1 1 calc R . . .
O1A O 0.7628(5) 0.6936(7) 0.3863(4) 0.0189(17) Uani 1 1 d . . . .
O2A O 0.8443(4) 0.5083(8) 0.4778(3) 0.0173(15) Uani 1 1 d . . . .
O3A O 0.6236(6) 0.6403(8) 0.4449(5) 0.027(2) Uani 1 1 d . . . .
H3AA H 0.5844 0.6200 0.4255 0.040 Uiso 1 1 calc R . . .
O4A O 0.6262(6) 0.4527(8) 0.4911(4) 0.025(2) Uani 1 1 d . . . .
H4AA H 0.6331 0.4025 0.4732 0.038 Uiso 1 1 calc GR . . .
O5A O 0.9203(5) 0.6891(9) 0.4914(4) 0.028(2) Uani 1 1 d . . . .
H5AA H 0.9679 0.7028 0.5018 0.041 Uiso 1 1 calc GR . . .
O6A O 0.7654(5) 0.4035(7) 0.4256(4) 0.0160(17) Uani 1 1 d . . . .
O7A O 0.8553(5) 0.1840(7) 0.3781(4) 0.0202(18) Uani 1 1 d . . . .
O8A O 0.6254(5) 0.2863(8) 0.4194(4) 0.024(2) Uani 1 1 d . . . .
H8AA H 0.6152 0.3441 0.4207 0.036 Uiso 1 1 calc GR . . .
O9A O 0.6418(6) 0.1335(8) 0.3427(5) 0.032(2) Uani 1 1 d . . . .
H9AA H 0.6556 0.1307 0.3086 0.048 Uiso 1 1 calc GR . . .
O10A O 0.9224(5) 0.2400(7) 0.4814(4) 0.0204(18) Uani 1 1 d . . . .
H10B H 0.9038 0.2721 0.5082 0.031 Uiso 1 1 calc GR . . .
O11A O 0.7858(6) 0.2074(7) 0.2937(4) 0.0217(19) Uani 1 1 d . . . .
O12A O 0.8792(6) 0.2048(8) 0.1548(4) 0.028(2) Uani 1 1 d . . . .
O13A O 0.7018(8) 0.0612(9) 0.2351(5) 0.047(3) Uani 1 1 d . . . .
H13B H 0.6539 0.0725 0.2462 0.070 Uiso 1 1 calc GR . . .
O14A O 0.6755(8) 0.1188(10) 0.1162(5) 0.043(3) Uani 1 1 d . . . .
H14B H 0.6556 0.1728 0.1125 0.064 Uiso 1 1 calc GR . . .
O15A O 0.9930(6) 0.1675(9) 0.2410(5) 0.035(2) Uani 1 1 d . . . .
H15B H 0.9963 0.1446 0.2084 0.052 Uiso 1 1 calc GR . . .
O16A O 0.7660(6) 0.2850(8) 0.1190(4) 0.0245(19) Uani 1 1 d . . . .
O17A O 0.8495(5) 0.4734(7) 0.0295(4) 0.0203(18) Uani 1 1 d . . . .
O18A O 0.6247(6) 0.3474(8) 0.0612(5) 0.029(2) Uani 1 1 d . . . .
H18C H 0.6098 0.3246 0.0922 0.043 Uiso 1 1 calc GR . . .
O19A O 0.6337(6) 0.5311(8) 0.0158(5) 0.031(2) Uani 1 1 d . . . .
H19B H 0.6046 0.5239 0.0447 0.047 Uiso 1 1 calc GR . . .
O20A O 0.9261(6) 0.3080(9) 0.0058(4) 0.035(3) Uani 1 1 d . . . .
H20B H 0.9722 0.2862 -0.0029 0.053 Uiso 1 1 calc GR . . .
O21A O 0.7713(5) 0.5765(7) 0.0836(3) 0.0166(16) Uani 1 1 d . . . .
O22A O 0.8457(5) 0.8053(7) 0.1347(4) 0.0183(17) Uani 1 1 d . . . .
O23A O 0.6245(5) 0.6906(7) 0.0838(4) 0.0207(19) Uani 1 1 d . . . .
H23B H 0.6109 0.7402 0.0670 0.031 Uiso 1 1 calc GR . . .
O24A O 0.6275(5) 0.8394(8) 0.1594(4) 0.0225(19) Uani 1 1 d . . . .
H24C H 0.5938 0.8620 0.1363 0.034 Uiso 1 1 calc GR . . .
O25A O 0.9194(5) 0.7547(8) 0.0313(4) 0.025(2) Uani 1 1 d . . . .
H25B H 0.9595 0.7915 0.0297 0.037 Uiso 1 1 calc GR . . .
O26A O 0.7686(5) 0.7764(7) 0.2158(4) 0.0187(17) Uani 1 1 d . . . .
O27A O 0.8504(6) 0.8147(8) 0.3579(4) 0.025(2) Uani 1 1 d . . . .
O28A O 0.6277(6) 0.8553(8) 0.2766(4) 0.026(2) Uani 1 1 d . . . .
H28B H 0.6048 0.8201 0.2530 0.040 Uiso 1 1 calc GR . . .
O29A O 0.6335(5) 0.8240(8) 0.3952(4) 0.0222(19) Uani 1 1 d . . . .
H29B H 0.6005 0.7918 0.3762 0.033 Uiso 1 1 calc GR . . .
O30A O 0.9356(8) 0.9105(11) 0.2715(6) 0.057(3) Uani 1 1 d . . . .
H30C H 0.8911 0.9349 0.2816 0.085 Uiso 1 1 calc GR . . .
C1A C 0.7682(7) 0.6400(10) 0.4355(5) 0.016(2) Uani 1 1 d . . . .
H1A H 0.7706 0.6826 0.4689 0.019 Uiso 1 1 calc R . . .
C2A C 0.6913(7) 0.5798(9) 0.4389(6) 0.018(2) Uani 1 1 d . . . .
H2A H 0.6853 0.5447 0.4026 0.022 Uiso 1 1 calc R . . .
C3A C 0.6977(7) 0.5086(11) 0.4870(5) 0.022(2) Uani 1 1 d . . . .
H3AB H 0.7038 0.5442 0.5231 0.026 Uiso 1 1 calc R . . .
C4A C 0.7742(7) 0.4513(10) 0.4784(5) 0.019(2) Uani 1 1 d . . . .
H4AB H 0.7791 0.4042 0.5095 0.023 Uiso 1 1 calc R . . .
C5A C 0.8450(7) 0.5773(9) 0.4346(5) 0.017(2) Uani 1 1 d . . . .
H5AB H 0.8470 0.5444 0.3973 0.020 Uiso 1 1 calc R . . .
C6A C 0.9241(8) 0.6312(11) 0.4420(5) 0.022(3) Uani 1 1 d . . . .
H6AA H 0.9704 0.5867 0.4456 0.026 Uiso 1 1 calc R . . .
H6AB H 0.9340 0.6709 0.4084 0.026 Uiso 1 1 calc R . . .
C7A C 0.7714(7) 0.3063(9) 0.4230(5) 0.014(2) Uani 1 1 d . . . .
H7A H 0.7701 0.2790 0.4619 0.017 Uiso 1 1 calc R . . .
C8A C 0.6993(7) 0.2712(10) 0.3891(5) 0.019(2) Uani 1 1 d . . . .
H8AB H 0.6966 0.3071 0.3529 0.023 Uiso 1 1 calc R . . .
C9A C 0.7090(9) 0.1671(11) 0.3754(6) 0.026(3) Uani 1 1 d . . . .
H9AB H 0.7113 0.1310 0.4116 0.031 Uiso 1 1 calc R . . .
C10A C 0.7901(8) 0.1533(10) 0.3437(6) 0.023(2) Uani 1 1 d . . . .
H10C H 0.7975 0.0856 0.3340 0.027 Uiso 1 1 calc R . . .
C11A C 0.8524(7) 0.2815(9) 0.3938(5) 0.016(2) Uani 1 1 d . . . .
H11A H 0.8583 0.3208 0.3591 0.019 Uiso 1 1 calc R . . .
C12A C 0.9259(7) 0.2967(10) 0.4311(5) 0.018(2) Uani 1 1 d . . . .
H12C H 0.9762 0.2812 0.4098 0.021 Uiso 1 1 calc R . . .
H12D H 0.9288 0.3637 0.4420 0.021 Uiso 1 1 calc R . . .
C13A C 0.8124(8) 0.1651(10) 0.2424(6) 0.024(2) Uani 1 1 d . . . .
H13C H 0.8448 0.1070 0.2500 0.028 Uiso 1 1 calc R . . .
C14A C 0.7350(10) 0.1430(12) 0.2091(7) 0.034(3) Uani 1 1 d . . . .
H14C H 0.6953 0.1960 0.2133 0.041 Uiso 1 1 calc R . . .
C15A C 0.7492(10) 0.1242(12) 0.1466(6) 0.035(3) Uani 1 1 d . . . .
H15C H 0.7769 0.0618 0.1434 0.042 Uiso 1 1 calc R . . .
C16A C 0.8081(9) 0.1987(11) 0.1213(6) 0.027(3) Uani 1 1 d . . . .
H16A H 0.8237 0.1794 0.0822 0.033 Uiso 1 1 calc R . . .
C17A C 0.8643(8) 0.2389(11) 0.2116(6) 0.025(3) Uani 1 1 d . . . .
H17A H 0.8340 0.2998 0.2101 0.030 Uiso 1 1 calc R . . .
C18A C 0.9469(8) 0.2534(11) 0.2390(7) 0.032(3) Uani 1 1 d . . . .
H18D H 0.9780 0.3010 0.2174 0.038 Uiso 1 1 calc R . . .
H18E H 0.9391 0.2775 0.2778 0.038 Uiso 1 1 calc R . . .
C19A C 0.7731(7) 0.3433(10) 0.0700(5) 0.018(2) Uani 1 1 d . . . .
H19C H 0.7741 0.3029 0.0355 0.022 Uiso 1 1 calc R . . .
C20A C 0.6976(8) 0.4028(10) 0.0692(6) 0.023(3) Uani 1 1 d . . . .
H20C H 0.6933 0.4375 0.1058 0.027 Uiso 1 1 calc R . . .
C21A C 0.7039(8) 0.4748(11) 0.0200(6) 0.027(3) Uani 1 1 d . . . .
H21A H 0.7111 0.4398 -0.0162 0.032 Uiso 1 1 calc R . . .
C22A C 0.7797(8) 0.5337(10) 0.0306(5) 0.019(2) Uani 1 1 d . . . .
H22A H 0.7849 0.5827 0.0006 0.023 Uiso 1 1 calc R . . .
C23A C 0.8520(8) 0.4034(10) 0.0719(5) 0.018(2) Uani 1 1 d . . . .
H23C H 0.8559 0.4345 0.1096 0.021 Uiso 1 1 calc R . . .
C24A C 0.9309(8) 0.3518(9) 0.0604(5) 0.018(2) Uani 1 1 d . . . .
H24D H 0.9775 0.3963 0.0614 0.022 Uiso 1 1 calc R . . .
H24E H 0.9400 0.3036 0.0898 0.022 Uiso 1 1 calc R . . .
C25A C 0.7718(8) 0.6770(10) 0.0860(5) 0.017(2) Uani 1 1 d . . . .
H25C H 0.7721 0.7036 0.0469 0.020 Uiso 1 1 calc R . . .
C26A C 0.6945(7) 0.7076(10) 0.1170(5) 0.017(2) Uani 1 1 d . . . .
H26A H 0.6898 0.6716 0.1531 0.020 Uiso 1 1 calc R . . .
C27A C 0.6990(8) 0.8107(10) 0.1302(5) 0.018(2) Uani 1 1 d . . . .
H27A H 0.7026 0.8464 0.0939 0.021 Uiso 1 1 calc R . . .
C28A C 0.7746(8) 0.8326(10) 0.1657(5) 0.018(2) Uani 1 1 d . . . .
H28C H 0.7768 0.9008 0.1754 0.022 Uiso 1 1 calc R . . .
C29A C 0.8495(7) 0.7077(9) 0.1178(5) 0.017(2) Uani 1 1 d . . . .
H29C H 0.8557 0.6679 0.1523 0.021 Uiso 1 1 calc R . . .
C30A C 0.9262(8) 0.6972(10) 0.0813(6) 0.019(2) Uani 1 1 d . . . .
H30D H 0.9750 0.7162 0.1032 0.023 Uiso 1 1 calc R . . .
H30E H 0.9329 0.6307 0.0702 0.023 Uiso 1 1 calc R . . .
C31A C 0.7738(8) 0.8260(10) 0.2688(6) 0.020(2) Uani 1 1 d . . . .
H31A H 0.7815 0.8948 0.2625 0.024 Uiso 1 1 calc R . . .
C32A C 0.6961(8) 0.8072(10) 0.3015(5) 0.019(2) Uani 1 1 d . . . .
H32A H 0.6849 0.7382 0.3013 0.023 Uiso 1 1 calc R . . .
C33A C 0.7053(8) 0.8406(10) 0.3630(5) 0.018(2) Uani 1 1 d . . . .
H33A H 0.7169 0.9095 0.3630 0.022 Uiso 1 1 calc R . . .
C34A C 0.7792(8) 0.7893(10) 0.3883(5) 0.019(2) Uani 1 1 d . . . .
H34A H 0.7858 0.8087 0.4286 0.022 Uiso 1 1 calc R . . .
C35A C 0.8474(8) 0.7841(12) 0.2993(6) 0.028(3) Uani 1 1 d . . . .
H35A H 0.8421 0.7142 0.2987 0.033 Uiso 1 1 calc R . . .
C36A C 0.9286(9) 0.8101(15) 0.2735(7) 0.039(3) Uani 1 1 d . . . .
H36C H 0.9737 0.7836 0.2964 0.047 Uiso 1 1 calc R . . .
H36D H 0.9325 0.7839 0.2349 0.047 Uiso 1 1 calc R . . .
O1W O 0.6021(9) 0.4936(8) -0.0909(5) 0.070(4) Uani 1 1 d D . . .
H1WA H 0.599(5) 0.5541(8) -0.086(2) 0.106 Uiso 1 1 d DR . . .
H1WB H 0.576(2) 0.4655(17) -0.0636(11) 0.106 Uiso 1 1 d DR . . .
O2W O 0.5438(7) 0.0305(9) 0.2229(5) 0.052(3) Uani 1 1 d D . . .
H2WA H 0.552(2) 0.050(3) 0.1885(7) 0.078 Uiso 1 1 d DR . . .
H2WB H 0.4996(13) 0.056(3) 0.2364(11) 0.078 Uiso 1 1 d DR . . .
O3W O 0.0885(7) 0.1355(9) 0.0583(4) 0.049(3) Uani 1 1 d D . . .
H3WA H 0.0416(12) 0.108(3) 0.0525(14) 0.074 Uiso 1 1 d DR . . .
H3WB H 0.1024(18) 0.129(5) 0.0935(6) 0.074 Uiso 1 1 d DR . . .
O4W O 0.0755(7) 0.8557(9) 0.4331(6) 0.062(4) Uani 1 1 d D . . .
H4WA H 0.0395(12) 0.8114(17) 0.428(3) 0.093 Uiso 1 1 d DR . . .
H4WB H 0.1219(10) 0.831(2) 0.443(2) 0.093 Uiso 1 1 d DR . . .
O5W O 0.5517(8) 1.2745(9) 0.2694(7) 0.055(5) Uani 0.75 1 d D P . .
H5WA H 0.5995(12) 1.2520(19) 0.261(3) 0.082 Uiso 0.75 1 d DR P . .
H5WB H 0.556(2) 1.3346(11) 0.275(3) 0.082 Uiso 0.75 1 d DR P . .
O6W O 0.5681(8) 0.2587(10) 0.1528(7) 0.064(6) Uani 0.75 1 d D P . .
H6WA H 0.564(2) 0.3098(14) 0.1727(13) 0.096 Uiso 0.75 1 d DR P . .
H6WB H 0.5194(11) 0.236(2) 0.146(2) 0.096 Uiso 0.75 1 d DR P . .
O7W O 0.1868(9) -0.0055(12) 0.1544(6) 0.061(3) Uani 0.6880(19) 1 d D P B 1
H7WA H 0.2109(17) 0.004(3) 0.1221(8) 0.092 Uiso 0.6880(19) 1 d DR P B 1
H7WB H 0.1484(14) -0.0470(18) 0.1501(17) 0.092 Uiso 0.6880(19) 1 d DR P B 1
O8W O 0.5701(8) 0.9721(9) 0.0930(7) 0.061(3) Uani 0.890(3) 1 d D P C 2
H8WA H 0.5434(15) 1.0227(14) 0.084(2) 0.092 Uiso 0.890(3) 1 d DR P C 2
H8WB H 0.6157(11) 0.987(3) 0.1098(14) 0.092 Uiso 0.890(3) 1 d DR P C 2
O9W O 0.2468(10) 0.9902(9) 0.3834(8) 0.039(5) Uani 0.5 1 d D P . .
H9WA H 0.250(2) 1.0508(11) 0.387(5) 0.059 Uiso 0.5 1 d DR P . .
H9WB H 0.1976(13) 0.9715(19) 0.392(4) 0.059 Uiso 0.5 1 d DR P . .
O10W O -0.0119(15) -0.0121(10) 0.0614(7) 0.059(7) Uani 0.5 1 d D P . .
H10D H -0.009(11) 0.0450(13) 0.0486(11) 0.089 Uiso 0.5 1 d DR P . .
H10E H -0.018(9) -0.011(2) 0.0979(7) 0.089 Uiso 0.5 1 d DR P . .
O11W O 0.4082(13) 0.493(2) 0.2159(6) 0.075(10) Uani 0.5 1 d D P . .
H11B H 0.4514(15) 0.515(4) 0.1994(10) 0.113 Uiso 0.5 1 d DR P . .
H11C H 0.413(3) 0.500(7) 0.2523(6) 0.113 Uiso 0.5 1 d DR P . .
O12W O 0.5747(13) 1.0103(11) 0.4094(6) 0.027(5) Uani 0.427(2) 1 d D P . .
H12E H 0.571(7) 0.988(2) 0.4435(7) 0.040 Uiso 0.427(2) 1 d DR P . .
H12F H 0.584(6) 0.9647(19) 0.3859(9) 0.040 Uiso 0.427(2) 1 d DR P . .
O13W O 0.4809(9) 1.4403(14) 0.3025(7) 0.049(6) Uani 0.5 1 d D P . .
H13D H 0.5297(11) 1.443(4) 0.3171(12) 0.074 Uiso 0.5 1 d DR P . .
H13E H 0.482(2) 1.405(2) 0.2724(9) 0.074 Uiso 0.5 1 d DR P . .

loop_
_atom_site_aniso_label
_atom_site_aniso_U_11
_atom_site_aniso_U_22
_atom_site_aniso_U_33
_atom_site_aniso_U_23
_atom_site_aniso_U_13
_atom_site_aniso_U_12
Au1 0.0298(3) 0.0216(2) 0.0201(2) 0.0029(2) -0.0012(2) -0.0031(2)
Br1 0.0298(3) 0.0216(2) 0.0201(2) 0.0029(2) -0.0012(2) -0.0031(2)
Br1A 0.0298(3) 0.0216(2) 0.0201(2) 0.0029(2) -0.0012(2) -0.0031(2)
Br2 0.0298(3) 0.0216(2) 0.0201(2) 0.0029(2) -0.0012(2) -0.0031(2)
Br2A 0.0298(3) 0.0216(2) 0.0201(2) 0.0029(2) -0.0012(2) -0.0031(2)
Br3 0.0298(3) 0.0216(2) 0.0201(2) 0.0029(2) -0.0012(2) -0.0031(2)
Br3A 0.0298(3) 0.0216(2) 0.0201(2) 0.0029(2) -0.0012(2) -0.0031(2)
Br4 0.0298(3) 0.0216(2) 0.0201(2) 0.0029(2) -0.0012(2) -0.0031(2)
Br4A 0.0298(3) 0.0216(2) 0.0201(2) 0.0029(2) -0.0012(2) -0.0031(2)
Cs1 0.0416(7) 0.0212(6) 0.0332(6) -0.0026(6) -0.0054(5) 0.0045(6)
Cs2 0.0416(7) 0.0212(6) 0.0332(6) -0.0026(6) -0.0054(5) 0.0045(6)
Cs3 0.053(3) 0.042(3) 0.041(3) 0.002(2) -0.001(2) -0.001(2)
Cs4 0.053(3) 0.042(3) 0.041(3) 0.002(2) -0.001(2) -0.001(2)
Br5 0.053(3) 0.042(3) 0.041(3) 0.002(2) -0.001(2) -0.001(2)
O1 0.015(4) 0.021(4) 0.015(4) 0.002(3) -0.002(3) 0.005(3)
O2 0.015(4) 0.030(5) 0.023(4) -0.003(4) -0.002(3) -0.002(3)
O3 0.013(4) 0.016(4) 0.034(5) -0.004(4) -0.002(4) -0.004(3)
O4 0.015(4) 0.023(5) 0.025(5) 0.002(4) 0.007(3) -0.003(3)
O5 0.022(5) 0.029(5) 0.033(5) -0.002(4) -0.007(4) 0.009(4)
O6 0.016(4) 0.015(4) 0.016(4) -0.002(3) -0.002(3) -0.004(3)
O7 0.016(4) 0.026(4) 0.025(5) -0.008(3) 0.001(3) -0.002(3)
O8 0.007(4) 0.031(5) 0.034(5) -0.006(4) 0.004(4) 0.000(3)
O9 0.021(4) 0.041(6) 0.025(5) -0.001(4) 0.001(4) 0.014(4)
O10 0.032(5) 0.028(5) 0.042(5) -0.010(4) -0.014(4) -0.002(4)
O11 0.022(4) 0.018(4) 0.019(4) -0.008(3) 0.003(3) -0.001(3)
O12 0.034(5) 0.035(5) 0.026(5) 0.007(4) -0.005(4) -0.013(4)
O13 0.048(7) 0.086(10) 0.043(6) -0.013(6) 0.000(5) 0.036(7)
O14 0.061(7) 0.054(8) 0.041(6) -0.001(5) -0.015(5) 0.025(6)
O15 0.022(5) 0.058(7) 0.031(5) 0.002(5) 0.000(4) -0.012(4)
O16 0.022(4) 0.018(4) 0.020(4) 0.005(3) -0.001(3) -0.004(3)
O17 0.014(4) 0.015(4) 0.014(4) 0.006(3) 0.000(3) -0.004(3)
O18 0.022(4) 0.021(4) 0.030(5) -0.004(4) 0.002(4) 0.004(4)
O19 0.012(4) 0.017(4) 0.025(4) 0.004(3) -0.005(3) 0.000(3)
O20 0.022(4) 0.026(5) 0.029(5) -0.003(4) 0.007(4) -0.007(4)
O21 0.013(4) 0.012(3) 0.014(4) 0.001(3) -0.002(3) 0.000(3)
O22 0.010(4) 0.013(4) 0.023(4) 0.000(3) 0.005(3) 0.000(3)
O23 0.011(4) 0.016(4) 0.024(4) 0.002(3) -0.005(3) 0.000(3)
O24 0.012(4) 0.022(4) 0.020(4) 0.002(3) -0.001(3) -0.007(3)
O25 0.014(4) 0.033(5) 0.033(5) 0.001(4) 0.008(4) -0.004(4)
O26 0.017(4) 0.015(4) 0.014(3) -0.003(3) 0.000(3) 0.003(3)
O27 0.012(4) 0.039(5) 0.021(4) 0.006(4) 0.002(3) 0.006(3)
O28 0.018(4) 0.037(5) 0.016(4) 0.005(4) -0.004(3) -0.004(4)
O29 0.018(4) 0.025(5) 0.026(4) 0.007(4) -0.002(3) -0.009(3)
O30 0.030(6) 0.071(8) 0.047(7) 0.007(6) 0.020(5) 0.019(5)
C1 0.012(5) 0.021(6) 0.018(5) -0.002(4) -0.003(4) -0.001(4)
C2 0.014(5) 0.011(5) 0.023(5) 0.003(4) -0.001(4) -0.001(4)
C3 0.013(5) 0.023(5) 0.020(5) 0.007(4) 0.001(4) -0.005(4)
C4 0.013(5) 0.021(5) 0.017(5) 0.000(4) 0.002(4) 0.002(4)
C5 0.009(5) 0.026(6) 0.019(5) 0.001(4) -0.001(4) 0.002(4)
C6 0.014(5) 0.032(6) 0.025(6) -0.002(5) -0.002(4) 0.004(4)
C7 0.009(4) 0.019(5) 0.021(6) 0.000(4) 0.000(4) -0.003(4)
C8 0.013(5) 0.032(5) 0.017(5) -0.003(4) 0.001(4) 0.000(4)
C9 0.020(5) 0.029(5) 0.021(6) -0.003(4) 0.002(4) 0.006(4)
C10 0.020(5) 0.030(6) 0.020(5) -0.008(4) 0.002(4) 0.000(4)
C11 0.012(5) 0.023(5) 0.029(6) -0.007(4) 0.005(4) -0.005(4)
C12 0.013(5) 0.026(7) 0.042(6) -0.008(5) -0.001(4) 0.000(4)
C13 0.025(5) 0.019(6) 0.022(5) -0.003(4) -0.001(4) 0.000(4)
C14 0.034(6) 0.042(7) 0.035(6) -0.009(5) -0.008(5) 0.021(6)
C15 0.054(7) 0.040(7) 0.030(6) -0.009(5) -0.010(5) 0.016(6)
C16 0.043(6) 0.021(6) 0.032(6) -0.004(5) -0.010(5) -0.005(5)
C17 0.024(5) 0.015(5) 0.025(5) 0.002(4) 0.002(4) -0.003(4)
C18 0.012(5) 0.042(7) 0.032(7) 0.007(5) 0.000(5) -0.007(4)
C19 0.018(5) 0.014(5) 0.018(5) 0.004(4) 0.001(4) -0.006(4)
C20 0.013(4) 0.015(5) 0.018(5) 0.003(4) 0.001(4) 0.000(4)
C21 0.009(4) 0.014(5) 0.021(5) 0.001(4) -0.002(4) 0.001(4)
C22 0.012(4) 0.010(4) 0.014(5) 0.001(4) 0.002(4) 0.001(3)
C23 0.018(5) 0.024(6) 0.015(5) 0.006(4) -0.004(4) -0.001(4)
C24 0.019(6) 0.035(6) 0.026(7) 0.003(5) -0.005(5) -0.008(5)
C25 0.010(4) 0.017(4) 0.016(5) 0.001(4) -0.002(4) -0.001(3)
C26 0.008(4) 0.016(5) 0.015(5) -0.002(4) -0.001(4) 0.000(3)
C27 0.011(5) 0.015(5) 0.018(5) 0.000(4) -0.001(4) -0.002(4)
C28 0.011(4) 0.019(5) 0.013(5) -0.001(4) 0.001(3) 0.004(4)
C29 0.011(4) 0.016(5) 0.020(5) -0.001(4) -0.002(4) 0.001(4)
C30 0.011(5) 0.015(6) 0.034(6) 0.003(4) 0.002(4) 0.002(4)
C31 0.020(5) 0.013(5) 0.021(5) 0.006(4) 0.001(4) 0.006(4)
C32 0.015(5) 0.017(5) 0.012(4) 0.000(4) -0.001(4) 0.000(4)
C33 0.020(5) 0.016(5) 0.017(5) 0.004(4) -0.001(4) 0.004(4)
C34 0.017(5) 0.020(5) 0.022(5) 0.004(4) -0.001(4) 0.002(4)
C35 0.012(5) 0.033(6) 0.020(5) 0.005(4) 0.004(4) 0.005(4)
C36 0.011(5) 0.068(9) 0.033(7) 0.016(6) 0.005(5) 0.012(5)
O1A 0.014(4) 0.022(4) 0.020(4) 0.001(3) -0.002(3) -0.004(3)
O2A 0.014(3) 0.020(4) 0.019(4) -0.007(3) -0.001(3) 0.002(3)
O3A 0.013(4) 0.022(5) 0.045(6) -0.002(4) 0.001(4) 0.001(3)
O4A 0.017(4) 0.020(5) 0.039(5) -0.007(4) 0.006(4) -0.004(3)
O5A 0.010(4) 0.047(6) 0.026(5) -0.014(4) -0.001(3) -0.003(4)
O6A 0.014(4) 0.016(4) 0.018(4) 0.000(3) -0.003(3) -0.001(3)
O7A 0.018(4) 0.020(4) 0.022(4) 0.001(3) 0.000(3) 0.001(3)
O8A 0.015(4) 0.035(5) 0.022(4) 0.001(4) 0.002(3) 0.001(4)
O9A 0.029(5) 0.036(6) 0.032(5) -0.014(5) -0.005(4) -0.009(4)
O10A 0.014(4) 0.020(5) 0.027(4) 0.004(4) 0.001(3) 0.006(3)
O11A 0.029(5) 0.018(4) 0.018(4) -0.001(3) 0.004(3) 0.002(3)
O12A 0.034(5) 0.025(5) 0.027(4) 0.001(4) 0.011(3) 0.012(4)
O13A 0.058(7) 0.045(6) 0.038(6) 0.010(5) -0.008(5) -0.024(5)
O14A 0.047(6) 0.049(7) 0.032(5) -0.001(5) -0.007(5) -0.013(5)
O15A 0.026(5) 0.042(6) 0.036(6) 0.006(5) 0.003(4) 0.004(4)
O16A 0.029(5) 0.027(4) 0.018(4) -0.001(3) 0.010(3) 0.006(3)
O17A 0.018(4) 0.020(4) 0.023(4) 0.004(3) 0.005(3) 0.001(3)
O18A 0.012(4) 0.032(5) 0.043(6) -0.014(5) 0.003(4) -0.010(4)
O19A 0.018(4) 0.034(5) 0.042(6) -0.005(4) -0.004(4) 0.006(4)
O20A 0.021(5) 0.058(7) 0.027(5) -0.018(5) -0.004(4) 0.024(5)
O21A 0.017(4) 0.019(4) 0.014(4) 0.001(3) 0.002(3) -0.002(3)
O22A 0.016(4) 0.022(4) 0.016(4) 0.005(3) -0.004(3) -0.001(3)
O23A 0.015(4) 0.023(5) 0.025(5) -0.002(4) -0.004(3) -0.002(3)
O24A 0.016(4) 0.034(5) 0.018(4) 0.000(4) -0.003(3) 0.002(4)
O25A 0.014(4) 0.034(5) 0.027(5) 0.015(4) 0.007(4) -0.001(4)
O26A 0.021(4) 0.019(4) 0.017(4) 0.000(3) -0.002(3) -0.004(3)
O27A 0.019(4) 0.039(5) 0.018(4) 0.001(4) -0.003(3) -0.014(4)
O28A 0.025(4) 0.032(5) 0.021(4) 0.005(4) -0.006(4) 0.002(4)
O29A 0.015(4) 0.037(5) 0.014(4) -0.003(4) 0.002(3) -0.003(3)
O30A 0.051(7) 0.072(8) 0.046(7) 0.006(6) 0.003(6) -0.034(6)
C1A 0.011(5) 0.019(5) 0.019(5) 0.000(4) 0.000(4) -0.002(4)
C2A 0.011(5) 0.016(5) 0.027(6) -0.006(4) 0.000(4) -0.007(4)
C3A 0.018(4) 0.024(5) 0.024(5) -0.011(5) 0.007(4) 0.001(4)
C4A 0.013(5) 0.021(5) 0.024(5) -0.002(4) 0.000(4) -0.001(4)
C5A 0.013(5) 0.020(5) 0.017(5) -0.005(4) -0.003(4) 0.001(4)
C6A 0.015(5) 0.034(6) 0.017(5) -0.002(5) 0.000(4) -0.001(5)
C7A 0.012(5) 0.017(5) 0.015(5) 0.002(4) 0.001(4) 0.001(3)
C8A 0.013(5) 0.031(6) 0.014(5) 0.004(4) 0.003(4) -0.005(4)
C9A 0.023(5) 0.032(6) 0.022(6) -0.004(5) -0.002(4) -0.007(4)
C10A 0.023(5) 0.025(6) 0.020(5) 0.001(4) 0.001(4) -0.004(4)
C11A 0.013(5) 0.019(5) 0.016(5) 0.001(4) 0.002(4) 0.000(4)
C12A 0.009(5) 0.021(6) 0.023(5) 0.001(4) 0.002(4) 0.005(4)
C13A 0.026(5) 0.022(6) 0.022(5) -0.004(4) 0.001(4) 0.000(4)
C14A 0.037(6) 0.036(7) 0.029(6) -0.001(5) 0.002(5) -0.013(5)
C15A 0.047(7) 0.031(7) 0.026(6) 0.000(5) -0.005(5) -0.008(5)
C16A 0.034(6) 0.024(5) 0.024(6) -0.005(4) 0.005(4) 0.002(4)
C17A 0.023(5) 0.027(6) 0.025(5) -0.004(4) 0.006(4) 0.002(4)
C18A 0.024(5) 0.032(7) 0.039(7) 0.002(5) 0.003(5) 0.001(5)
C19A 0.013(5) 0.027(5) 0.014(5) -0.007(4) 0.002(4) -0.001(4)
C20A 0.013(5) 0.024(5) 0.032(6) -0.009(4) -0.002(4) -0.005(4)
C21A 0.017(5) 0.031(6) 0.033(6) -0.009(5) -0.001(4) 0.002(4)
C22A 0.020(5) 0.024(5) 0.014(5) 0.000(4) -0.002(4) 0.005(4)
C23A 0.021(5) 0.018(5) 0.014(5) 0.002(4) -0.001(4) 0.006(4)
C24A 0.017(5) 0.015(5) 0.023(5) 0.004(4) 0.000(4) 0.003(4)
C25A 0.014(5) 0.020(5) 0.016(5) 0.003(4) 0.000(4) 0.001(4)
C26A 0.013(5) 0.021(5) 0.015(5) -0.002(4) 0.001(4) -0.002(4)
C27A 0.017(5) 0.022(5) 0.014(5) 0.001(4) 0.000(4) -0.002(4)
C28A 0.018(5) 0.020(6) 0.016(5) 0.002(4) -0.003(4) -0.003(4)
C29A 0.016(5) 0.018(5) 0.018(5) 0.005(4) -0.005(4) -0.001(4)
C30A 0.014(5) 0.015(6) 0.028(6) 0.007(5) -0.001(4) 0.000(4)
C31A 0.022(5) 0.018(6) 0.021(5) 0.000(4) -0.002(4) -0.005(4)
C32A 0.019(5) 0.024(6) 0.016(5) 0.002(4) 0.000(4) 0.001(4)
C33A 0.021(5) 0.016(5) 0.018(5) 0.002(4) 0.002(4) -0.005(4)
C34A 0.017(5) 0.020(5) 0.018(5) 0.001(4) 0.001(4) -0.003(4)
C35A 0.022(5) 0.042(7) 0.020(5) -0.002(5) -0.002(4) -0.003(5)
C36A 0.015(5) 0.077(9) 0.025(6) 0.005(6) -0.005(5) -0.011(5)
O1W 0.082(10) 0.084(12) 0.045(7) -0.021(8) 0.002(7) 0.007(10)
O2W 0.042(6) 0.051(8) 0.062(8) 0.008(6) 0.007(6) 0.015(6)
O3W 0.058(8) 0.059(8) 0.031(6) -0.012(6) 0.001(6) 0.003(6)
O4W 0.057(8) 0.086(11) 0.043(7) 0.016(7) 0.010(6) 0.024(8)
O5W 0.038(9) 0.091(14) 0.034(8) 0.003(9) -0.009(7) 0.012(9)
O6W 0.035(9) 0.101(16) 0.056(11) 0.042(11) 0.000(8) -0.005(9)
O7W 0.041(6) 0.068(8) 0.075(8) 0.016(7) -0.007(5) 0.026(6)
O8W 0.041(6) 0.068(8) 0.075(8) 0.016(7) -0.007(5) 0.026(6)
O9W 0.066(14) 0.026(12) 0.026(10) 0.011(8) 0.008(9) 0.011(10)
O10W 0.049(13) 0.040(15) 0.088(19) -0.026(13) -0.009(13) -0.032(12)
O11W 0.071(17) 0.13(3) 0.028(12) 0.010(17) -0.007(11) -0.03(2)
O12W 0.037(11) 0.012(10) 0.031(11) -0.006(10) -0.015(9) -0.006(10)
O13W 0.044(13) 0.038(13) 0.065(16) 0.016(12) 0.011(12) -0.003(10)

loop_
_atom_type_symbol
_atom_type_description
_atom_type_scat_dispersion_real
_atom_type_scat_dispersion_imag
_atom_type_scat_source
C C 0.0181 0.0091 'International Tables Vol C Tables 4.2.6.8 and 6.1.1.4'
H H 0.0000 0.0000 'International Tables Vol C Tables 4.2.6.8 and 6.1.1.4'
Au Au -4.4197 7.2980 'International Tables Vol C Tables 4.2.6.8 and 6.1.1.4'
Br Br -0.6763 1.2805 'International Tables Vol C Tables 4.2.6.8 and 6.1.1.4'
Cs Cs -0.7457 7.9052 'International Tables Vol C Tables 4.2.6.8 and 6.1.1.4'
O O 0.0492 0.0322 'International Tables Vol C Tables 4.2.6.8 and 6.1.1.4'

loop_
_geom_angle_atom_site_label_1
_geom_angle_atom_site_label_2
_geom_angle_atom_site_label_3
_geom_angle
Br1A Au1 Br3A 172.55(18)
Br1A Au1 Br4A 89.91(15)
Br2 Au1 Br1 89.06(9)
Br2A Au1 Br1A 92.22(15)
Br2A Au1 Br3A 88.24(15)
Br2A Au1 Br4A 176.05(15)
Br3 Au1 Br1 178.76(9)
Br3 Au1 Br2 89.90(9)
Br4 Au1 Br1 90.49(9)
Br4 Au1 Br2 175.83(10)
Br4 Au1 Br3 90.61(8)
Br4A Au1 Br3A 90.08(15)
H12E Cs2 H12F 54(3)
C34 O1 C1 118.7(10)
C5 O2 C4 113.5(9)
C2 O3 H3 109.5
C3 O4 H4 109.5
C6 O5 H5 109.5
C7 O6 C4 118.8(9)
C10 O7 C11 115.3(10)
C8 O8 H8 117(10)
C9 O9 H9 109.5
C12 O10 H10 109.5
C10 O11 C13 117.2(10)
C16 O12 C17 114.9(11)
C14 O13 H13 102(10)
C15 O14 H14 109.5
C18 O15 H15 109.5
C16 O16 C19 119.0(11)
C22 O17 C23 111.8(9)
C20 O18 H18 109.5
C21 O19 H19 109.5
C24 O20 H20 109.5
C22 O21 C25 121.0(8)
C28 O22 C29 114.1(9)
C26 O23 H23 109.5
C27 O24 H24 109.5
C30 O25 H25 109.5
C28 O26 C31 119.9(9)
C34 O27 C35 113.2(9)
C32 O28 H28 109.5
C33 O29 H29 109.5
C36 O30 H30 109.5
O1 C1 H1 110.1
O1 C1 C2 105.5(10)
O1 C1 C5 108.4(10)
C2 C1 H1 110.1
C2 C1 C5 112.5(10)
C5 C1 H1 110.1
O3 C2 C1 107.7(10)
O3 C2 H2 108.9
O3 C2 C3 111.5(10)
C1 C2 H2 108.9
C1 C2 C3 110.9(10)
C3 C2 H2 108.9
O4 C3 C2 112.6(10)
O4 C3 H3A 108.1
O4 C3 C4 111.0(11)
C2 C3 H3A 108.1
C2 C3 C4 108.8(10)
C4 C3 H3A 108.1
O2 C4 C3 110.6(10)
O2 C4 H4A 110.0
O6 C4 O2 110.5(10)
O6 C4 C3 105.8(10)
O6 C4 H4A 110.0
C3 C4 H4A 110.0
O2 C5 C1 111.3(10)
O2 C5 H5A 109.1
O2 C5 C6 106.1(10)
C1 C5 H5A 109.1
C6 C5 C1 112.2(11)
C6 C5 H5A 109.1
O5 C6 C5 112.5(11)
O5 C6 H6A 109.1
O5 C6 H6B 109.1
C5 C6 H6A 109.1
C5 C6 H6B 109.1
H6A C6 H6B 107.8
O6 C7 H7 110.0
O6 C7 C8 105.7(9)
O6 C7 C11 108.5(10)
C8 C7 H7 110.0
C8 C7 C11 112.6(11)
C11 C7 H7 110.0
O8 C8 C7 107.7(10)
O8 C8 H8A 108.4
O8 C8 C9 113.0(11)
C7 C8 H8A 108.4
C9 C8 C7 110.7(11)
C9 C8 H8A 108.4
O9 C9 C8 109.5(11)
O9 C9 H9A 109.3
O9 C9 C10 109.2(11)
C8 C9 H9A 109.3
C8 C9 C10 110.2(11)
C10 C9 H9A 109.3
O7 C10 O11 110.8(10)
O7 C10 C9 108.5(11)
O7 C10 H10A 110.4
O11 C10 C9 106.3(11)
O11 C10 H10A 110.4
C9 C10 H10A 110.4
O7 C11 C7 111.6(10)
O7 C11 H11 108.3
O7 C11 C12 107.9(11)
C7 C11 H11 108.3
C12 C11 C7 112.3(11)
C12 C11 H11 108.3
O10 C12 C11 111.1(11)
O10 C12 H12A 109.4
O10 C12 H12B 109.4
C11 C12 H12A 109.4
C11 C12 H12B 109.4
H12A C12 H12B 108.0
O11 C13 H13A 109.9
O11 C13 C14 106.7(12)
O11 C13 C17 109.7(11)
C14 C13 H13A 109.9
C17 C13 H13A 109.9
C17 C13 C14 110.6(11)
O13 C14 C13 108.5(13)
O13 C14 H14A 108.9
O13 C14 C15 110.4(14)
C13 C14 H14A 108.9
C15 C14 C13 111.1(14)
C15 C14 H14A 108.9
O14 C15 C14 114.0(16)
O14 C15 H15A 108.3
O14 C15 C16 107.0(13)
C14 C15 H15A 108.3
C14 C15 C16 110.9(13)
C16 C15 H15A 108.3
O12 C16 C15 109.6(12)
O12 C16 H16 109.0
O16 C16 O12 112.4(12)
O16 C16 C15 107.7(13)
O16 C16 H16 109.0
C15 C16 H16 109.0
O12 C17 C13 109.0(11)
O12 C17 H17 109.0
O12 C17 C18 107.3(11)
C13 C17 H17 109.0
C18 C17 C13 113.5(11)
C18 C17 H17 109.0
O15 C18 C17 112.2(13)
O15 C18 H18A 109.2
O15 C18 H18B 109.2
C17 C18 H18A 109.2
C17 C18 H18B 109.2
H18A C18 H18B 107.9
O16 C19 H19A 109.0
O16 C19 C20 107.5(10)
O16 C19 C23 109.2(10)
C20 C19 H19A 109.0
C20 C19 C23 112.9(10)
C23 C19 H19A 109.0
O18 C20 C19 109.5(10)
O18 C20 H20A 109.4
O18 C20 C21 109.4(10)
C19 C20 H20A 109.4
C19 C20 C21 109.6(10)
C21 C20 H20A 109.4
O19 C21 C20 111.0(10)
O19 C21 H21 109.4
O19 C21 C22 108.6(10)
C20 C21 H21 109.4
C20 C21 C22 109.0(10)
C22 C21 H21 109.4
O17 C22 C21 109.7(9)
O17 C22 H22 109.6
O21 C22 O17 111.0(9)
O21 C22 C21 107.1(9)
O21 C22 H22 109.6
C21 C22 H22 109.6
O17 C23 C19 110.7(10)
O17 C23 H23A 108.3
O17 C23 C24 107.0(10)
C19 C23 H23A 108.3
C24 C23 C19 114.2(11)
C24 C23 H23A 108.3
O20 C24 C23 113.2(11)
O20 C24 H24A 108.9
O20 C24 H24B 108.9
C23 C24 H24A 108.9
C23 C24 H24B 108.9
H24A C24 H24B 107.8
O21 C25 H25A 110.0
O21 C25 C26 106.5(9)
O21 C25 C29 108.4(9)
C26 C25 H25A 110.0
C26 C25 C29 112.0(10)
C29 C25 H25A 110.0
O23 C26 C25 108.3(9)
O23 C26 H26 109.0
O23 C26 C27 110.6(9)
C25 C26 H26 109.0
C27 C26 C25 110.8(10)
C27 C26 H26 109.0
O24 C27 C26 112.2(10)
O24 C27 H27 109.0
O24 C27 C28 109.7(10)
C26 C27 H27 109.0
C26 C27 C28 108.0(10)
C28 C27 H27 109.0
O22 C28 O26 112.3(10)
O22 C28 C27 109.0(10)
O22 C28 H28A 109.6
O26 C28 C27 106.6(9)
O26 C28 H28A 109.6
C27 C28 H28A 109.6
O22 C29 C25 110.5(9)
O22 C29 H29A 108.8
O22 C29 C30 106.9(10)
C25 C29 H29A 108.8
C30 C29 C25 113.0(10)
C30 C29 H29A 108.8
O25 C30 C29 111.8(10)
O25 C30 H30A 109.2
O25 C30 H30B 109.2
C29 C30 H30A 109.2
C29 C30 H30B 109.2
H30A C30 H30B 107.9
O26 C31 H31 109.1
O26 C31 C32 109.8(10)
O26 C31 C35 110.4(10)
C32 C31 H31 109.1
C32 C31 C35 109.3(10)
C35 C31 H31 109.1
O28 C32 C31 109.1(10)
O28 C32 H32 109.5
O28 C32 C33 108.3(10)
C31 C32 H32 109.5
C31 C32 C33 111.0(10)
C33 C32 H32 109.5
O29 C33 C32 112.3(10)
O29 C33 H33 108.6
O29 C33 C34 110.0(10)
C32 C33 H33 108.6
C32 C33 C34 108.7(10)
C34 C33 H33 108.6
O1 C34 O27 111.8(11)
O1 C34 C33 108.4(10)
O1 C34 H34 108.7
O27 C34 C33 110.4(10)
O27 C34 H34 108.7
C33 C34 H34 108.7
O27 C35 C31 108.6(11)
O27 C35 H35 109.3
O27 C35 C36 107.2(11)
C31 C35 H35 109.3
C36 C35 C31 113.1(11)
C36 C35 H35 109.3
O30 C36 C35 110.9(14)
O30 C36 H36A 109.5
O30 C36 H36B 109.5
C35 C36 H36A 109.5
C35 C36 H36B 109.5
H36A C36 H36B 108.1
C34A O1A C1A 119.8(10)
C4A O2A C5A 114.5(9)
C2A O3A H3AA 109.5
C3A O4A H4AA 109.5
C6A O5A H5AA 109.5
C7A O6A C4A 120.4(10)
C10A O7A C11A 115.1(10)
C8A O8A H8AA 109.5
C9A O9A H9AA 109.5
C12A O10A H10B 109.5
C10A O11A C13A 117.9(10)
C16A O12A C17A 113.9(10)
C14A O13A H13B 109.5
C15A O14A H14B 109.5
C18A O15A H15B 109.5
C16A O16A C19A 119.8(10)
C23A O17A C22A 115.7(9)
C20A O18A H18C 109.5
C21A O19A H19B 109.5
C24A O20A H20B 109.5
C22A O21A C25A 118.0(9)
C28A O22A C29A 116.0(9)
C26A O23A H23B 109.5
C27A O24A H24C 109.5
C30A O25A H25B 109.5
C28A O26A C31A 116.2(9)
C34A O27A C35A 112.3(10)
C32A O28A H28B 109.5
C33A O29A H29B 109.5
C36A O30A H30C 109.5
O1A C1A H1A 109.4
O1A C1A C2A 107.5(10)
O1A C1A C5A 111.0(10)
C2A C1A H1A 109.4
C2A C1A C5A 110.2(10)
C5A C1A H1A 109.4
O3A C2A C1A 107.9(10)
O3A C2A H2A 108.4
O3A C2A C3A 112.7(10)
C1A C2A H2A 108.4
C1A C2A C3A 111.0(10)
C3A C2A H2A 108.4
O4A C3A C2A 111.6(10)
O4A C3A H3AB 107.9
O4A C3A C4A 112.8(12)
C2A C3A H3AB 107.9
C4A C3A C2A 108.5(10)
C4A C3A H3AB 107.9
O2A C4A O6A 110.5(10)
O2A C4A C3A 111.3(11)
O2A C4A H4AB 109.3
O6A C4A C3A 107.0(10)
O6A C4A H4AB 109.3
C3A C4A H4AB 109.3
O2A C5A C1A 112.7(10)
O2A C5A H5AB 108.2
O2A C5A C6A 105.9(9)
C1A C5A H5AB 108.2
C6A C5A C1A 113.5(10)
C6A C5A H5AB 108.2
O5A C6A C5A 110.5(10)
O5A C6A H6AA 109.6
O5A C6A H6AB 109.6
C5A C6A H6AA 109.6
C5A C6A H6AB 109.6
H6AA C6A H6AB 108.1
O6A C7A H7A 110.2
O6A C7A C8A 107.3(10)
O6A C7A C11A 108.1(10)
C8A C7A H7A 110.2
C8A C7A C11A 110.9(10)
C11A C7A H7A 110.2
O8A C8A C7A 110.1(10)
O8A C8A H8AB 108.7
O8A C8A C9A 110.1(11)
C7A C8A H8AB 108.7
C7A C8A C9A 110.6(11)
C9A C8A H8AB 108.7
O9A C9A C8A 111.2(12)
O9A C9A H9AB 108.8
O9A C9A C10A 110.7(11)
C8A C9A H9AB 108.8
C8A C9A C10A 108.5(11)
C10A C9A H9AB 108.8
O7A C10A O11A 110.6(10)
O7A C10A C9A 109.2(10)
O7A C10A H10C 109.9
O11A C10A C9A 107.4(11)
O11A C10A H10C 109.9
C9A C10A H10C 109.9
O7A C11A C7A 111.6(10)
O7A C11A H11A 108.9
O7A C11A C12A 105.4(10)
C7A C11A H11A 108.9
C12A C11A C7A 112.9(10)
C12A C11A H11A 108.9
O10A C12A C11A 111.8(10)
O10A C12A H12C 109.2
O10A C12A H12D 109.2
C11A C12A H12C 109.2
C11A C12A H12D 109.2
H12C C12A H12D 107.9
O11A C13A H13C 111.1
O11A C13A C14A 106.1(11)
O11A C13A C17A 106.5(10)
C14A C13A H13C 111.1
C14A C13A C17A 110.8(12)
C17A C13A H13C 111.1
O13A C14A C13A 105.1(13)
O13A C14A H14C 109.2
O13A C14A C15A 109.6(13)
C13A C14A H14C 109.2
C15A C14A C13A 114.4(13)
C15A C14A H14C 109.2
O14A C15A C14A 112.1(14)
O14A C15A H15C 107.4
O14A C15A C16A 111.7(12)
C14A C15A H15C 107.4
C14A C15A C16A 110.5(12)
C16A C15A H15C 107.4
O12A C16A O16A 111.6(11)
O12A C16A C15A 109.6(12)
O12A C16A H16A 109.2
O16A C16A C15A 108.1(12)
O16A C16A H16A 109.2
C15A C16A H16A 109.2
O12A C17A C13A 107.6(11)
O12A C17A H17A 109.8
O12A C17A C18A 107.1(11)
C13A C17A H17A 109.8
C18A C17A C13A 112.5(12)
C18A C17A H17A 109.8
O15A C18A C17A 111.5(12)
O15A C18A H18D 109.3
O15A C18A H18E 109.3
C17A C18A H18D 109.3
C17A C18A H18E 109.3
H18D C18A H18E 108.0
O16A C19A H19C 109.2
O16A C19A C20A 105.8(10)
O16A C19A C23A 111.4(10)
C20A C19A H19C 109.2
C20A C19A C23A 111.8(11)
C23A C19A H19C 109.2
O18A C20A C19A 111.8(11)
O18A C20A H20C 109.1
O18A C20A C21A 108.5(11)
C19A C20A H20C 109.1
C19A C20A C21A 109.2(11)
C21A C20A H20C 109.1
O19A C21A C20A 112.1(11)
O19A C21A H21A 108.8
O19A C21A C22A 111.2(11)
C20A C21A H21A 108.8
C22A C21A C20A 107.2(11)
C22A C21A H21A 108.8
O17A C22A C21A 108.4(10)
O17A C22A H22A 109.8
O21A C22A O17A 110.9(10)
O21A C22A C21A 108.0(10)
O21A C22A H22A 109.8
C21A C22A H22A 109.8
O17A C23A C19A 110.2(10)
O17A C23A H23C 108.9
O17A C23A C24A 103.9(10)
C19A C23A H23C 108.9
C24A C23A C19A 115.8(11)
C24A C23A H23C 108.9
O20A C24A C23A 109.1(10)
O20A C24A H24D 109.9
O20A C24A H24E 109.9
C23A C24A H24D 109.9
C23A C24A H24E 109.9
H24D C24A H24E 108.3
O21A C25A H25C 110.0
O21A C25A C26A 107.5(10)
O21A C25A C29A 108.0(10)
C26A C25A H25C 110.0
C26A C25A C29A 111.4(10)
C29A C25A H25C 110.0
O23A C26A C25A 110.7(10)
O23A C26A H26A 109.2
O23A C26A C27A 108.9(10)
C25A C26A H26A 109.2
C27A C26A C25A 109.8(10)
C27A C26A H26A 109.2
O24A C27A C26A 110.0(10)
O24A C27A H27A 108.8
O24A C27A C28A 109.8(10)
C26A C27A H27A 108.8
C26A C27A C28A 110.7(11)
C28A C27A H27A 108.8
O22A C28A O26A 109.2(10)
O22A C28A C27A 108.6(10)
O22A C28A H28C 110.8
O26A C28A C27A 106.6(10)
O26A C28A H28C 110.8
C27A C28A H28C 110.8
O22A C29A C25A 111.9(10)
O22A C29A H29C 108.9
O22A C29A C30A 106.6(10)
C25A C29A H29C 108.9
C30A C29A C25A 111.6(10)
C30A C29A H29C 108.9
O25A C30A C29A 110.3(10)
O25A C30A H30D 109.6
O25A C30A H30E 109.6
C29A C30A H30D 109.6
C29A C30A H30E 109.6
H30D C30A H30E 108.1
O26A C31A H31A 110.9
O26A C31A C32A 108.0(10)
O26A C31A C35A 105.5(11)
C32A C31A H31A 110.9
C32A C31A C35A 110.5(11)
C35A C31A H31A 110.9
O28A C32A C31A 111.0(10)
O28A C32A H32A 109.0
O28A C32A C33A 108.4(10)
C31A C32A H32A 109.0
C31A C32A C33A 110.4(10)
C33A C32A H32A 109.0
O29A C33A C32A 112.1(10)
O29A C33A H33A 108.7
O29A C33A C34A 111.1(10)
C32A C33A H33A 108.7
C34A C33A C32A 107.3(10)
C34A C33A H33A 108.7
O1A C34A O27A 113.1(10)
O1A C34A C33A 107.7(10)
O1A C34A H34A 109.0
O27A C34A C33A 109.1(10)
O27A C34A H34A 109.0
C33A C34A H34A 109.0
O27A C35A C31A 111.1(12)
O27A C35A H35A 108.4
O27A C35A C36A 106.5(11)
C31A C35A H35A 108.4
C36A C35A C31A 113.9(12)
C36A C35A H35A 108.4
O30A C36A C35A 109.2(14)
O30A C36A H36C 109.8
O30A C36A H36D 109.8
C35A C36A H36C 109.8
C35A C36A H36D 109.8
H36C C36A H36D 108.3
H1WA O1W H1WB 109.50(13)
H2WA O2W H2WB 109.50(13)
H3WA O3W H3WB 109.50(13)
H4WA O4W H4WB 109.51(13)
H5WA O5W H5WB 109.50(13)
H6WA O6W H6WB 109.50(13)
H7WA O7W H7WB 109.50(13)
H8WA O8W H8WB 109.50(13)
H9WA O9W H9WB 109.51(13)
H10D O10W H10E 109.50(13)
H11B O11W H11C 109.51(13)
H12E O12W H12F 109.50(13)
H13D O13W H13E 109.50(13)

loop_
_geom_bond_atom_site_label_1
_geom_bond_atom_site_label_2
_geom_bond_distance
Au1 Br1 2.443(3)
Au1 Br1A 2.418(4)
Au1 Br2 2.438(3)
Au1 Br2A 2.354(5)
Au1 Br3 2.433(3)
Au1 Br3A 2.472(5)
Au1 Br4 2.402(3)
Au1 Br4A 2.448(4)
Cs2 H12E 1.59(10)
Cs2 H12F 1.53(9)
O1 C1 1.447(15)
O1 C34 1.386(16)
O2 C4 1.432(15)
O2 C5 1.430(16)
O3 H3 0.8400
O3 C2 1.427(15)
O4 H4 0.8400
O4 C3 1.416(16)
O5 H5 0.8400
O5 C6 1.428(18)
O6 C4 1.432(15)
O6 C7 1.409(15)
O7 C10 1.414(17)
O7 C11 1.418(17)
O8 H8 0.869(15)
O8 C8 1.422(16)
O9 H9 0.8400
O9 C9 1.426(16)
O10 H10 0.8400
O10 C12 1.453(18)
O11 C10 1.421(16)
O11 C13 1.432(16)
O12 C16 1.414(19)
O12 C17 1.441(16)
O13 H13 0.871(15)
O13 C14 1.42(2)
O14 H14 0.8400
O14 C15 1.40(2)
O15 H15 0.8400
O15 C18 1.399(19)
O16 C16 1.390(17)
O16 C19 1.431(16)
O17 C22 1.412(14)
O17 C23 1.438(15)
O18 H18 0.8400
O18 C20 1.433(15)
O19 H19 0.8400
O19 C21 1.434(15)
O20 H20 0.8400
O20 C24 1.439(18)
O21 C22 1.385(14)
O21 C25 1.415(15)
O22 C28 1.407(15)
O22 C29 1.443(15)
O23 H23 0.8400
O23 C26 1.448(14)
O24 H24 0.8400
O24 C27 1.448(15)
O25 H25 0.8400
O25 C30 1.410(17)
O26 C28 1.408(14)
O26 C31 1.409(15)
O27 C34 1.400(16)
O27 C35 1.436(16)
O28 H28 0.8400
O28 C32 1.445(14)
O29 H29 0.8400
O29 C33 1.416(15)
O30 H30 0.8400
O30 C36 1.41(2)
C1 H1 1.0000
C1 C2 1.520(17)
C1 C5 1.536(17)
C2 H2 1.0000
C2 C3 1.521(18)
C3 H3A 1.0000
C3 C4 1.530(17)
C4 H4A 1.0000
C5 H5A 1.0000
C5 C6 1.524(17)
C6 H6A 0.9900
C6 H6B 0.9900
C7 H7 1.0000
C7 C8 1.531(17)
C7 C11 1.555(16)
C8 H8A 1.0000
C8 C9 1.50(2)
C9 H9A 1.0000
C9 C10 1.544(19)
C10 H10A 1.0000
C11 H11 1.0000
C11 C12 1.497(19)
C12 H12A 0.9900
C12 H12B 0.9900
C13 H13A 1.0000
C13 C14 1.54(2)
C13 C17 1.515(18)
C14 H14A 1.0000
C14 C15 1.50(3)
C15 H15A 1.0000
C15 C16 1.53(2)
C16 H16 1.0000
C17 H17 1.0000
C17 C18 1.514(19)
C18 H18A 0.9900
C18 H18B 0.9900
C19 H19A 1.0000
C19 C20 1.505(17)
C19 C23 1.543(18)
C20 H20A 1.0000
C20 C21 1.524(17)
C21 H21 1.0000
C21 C22 1.526(16)
C22 H22 1.0000
C23 H23A 1.0000
C23 C24 1.515(18)
C24 H24A 0.9900
C24 H24B 0.9900
C25 H25A 1.0000
C25 C26 1.534(16)
C25 C29 1.554(16)
C26 H26 1.0000
C26 C27 1.496(17)
C27 H27 1.0000
C27 C28 1.543(16)
C28 H28A 1.0000
C29 H29A 1.0000
C29 C30 1.521(17)
C30 H30A 0.9900
C30 H30B 0.9900
C31 H31 1.0000
C31 C32 1.499(17)
C31 C35 1.556(18)
C32 H32 1.0000
C32 C33 1.511(16)
C33 H33 1.0000
C33 C34 1.552(17)
C34 H34 1.0000
C35 H35 1.0000
C35 C36 1.528(17)
C36 H36A 0.9900
C36 H36B 0.9900
O1A C1A 1.396(16)
O1A C34A 1.391(16)
O2A C4A 1.404(15)
O2A C5A 1.420(16)
O3A H3AA 0.8400
O3A C2A 1.409(16)
O4A H4AA 0.8400
O4A C3A 1.417(16)
O5A H5AA 0.8400
O5A C6A 1.432(16)
O6A C4A 1.431(15)
O6A C7A 1.391(16)
O7A C10A 1.410(16)
O7A C11A 1.440(16)
O8A H8AA 0.8400
O8A C8A 1.421(15)
O9A H9AA 0.8400
O9A C9A 1.426(17)
O10A H10B 0.8400
O10A C12A 1.439(15)
O11A C10A 1.415(16)
O11A C13A 1.423(16)
O12A C16A 1.409(19)
O12A C17A 1.453(16)
O13A H13B 0.8400
O13A C14A 1.426(19)
O14A H14B 0.8400
O14A C15A 1.41(2)
O15A H15B 0.8400
O15A C18A 1.439(18)
O16A C16A 1.411(17)
O16A C19A 1.432(16)
O17A C22A 1.428(15)
O17A C23A 1.417(15)
O18A H18C 0.8400
O18A C20A 1.442(15)
O19A H19B 0.8400
O19A C21A 1.404(17)
O20A H20B 0.8400
O20A C24A 1.438(16)
O21A C22A 1.402(15)
O21A C25A 1.434(16)
O22A C28A 1.428(16)
O22A C29A 1.448(16)
O23A H23B 0.8400
O23A C26A 1.409(15)
O24A H24C 0.8400
O24A C27A 1.419(15)
O25A H25B 0.8400
O25A C30A 1.444(15)
O26A C28A 1.435(15)
O26A C31A 1.444(16)
O27A C34A 1.414(15)
O27A C35A 1.457(17)
O28A H28B 0.8400
O28A C32A 1.438(16)
O29A H29B 0.8400
O29A C33A 1.419(15)
O30A H30C 0.8400
O30A C36A 1.44(2)
C1A H1A 1.0000
C1A C2A 1.524(16)
C1A C5A 1.541(17)
C2A H2A 1.0000
C2A C3A 1.529(19)
C3A H3AB 1.0000
C3A C4A 1.506(17)
C4A H4AB 1.0000
C5A H5AB 1.0000
C5A C6A 1.515(17)
C6A H6AA 0.9900
C6A H6AB 0.9900
C7A H7A 1.0000
C7A C8A 1.512(17)
C7A C11A 1.534(16)
C8A H8AB 1.0000
C8A C9A 1.53(2)
C9A H9AB 1.0000
C9A C10A 1.536(19)
C10A H10C 1.0000
C11A H11A 1.0000
C11A C12A 1.506(17)
C12A H12C 0.9900
C12A H12D 0.9900
C13A H13C 1.0000
C13A C14A 1.52(2)
C13A C17A 1.536(19)
C14A H14C 1.0000
C14A C15A 1.52(2)
C15A H15C 1.0000
C15A C16A 1.55(2)
C16A H16A 1.0000
C17A H17A 1.0000
C17A C18A 1.51(2)
C18A H18D 0.9900
C18A H18E 0.9900
C19A H19C 1.0000
C19A C20A 1.498(18)
C19A C23A 1.549(18)
C20A H20C 1.0000
C20A C21A 1.56(2)
C21A H21A 1.0000
C21A C22A 1.516(19)
C22A H22A 1.0000
C23A H23C 1.0000
C23A C24A 1.509(17)
C24A H24D 0.9900
C24A H24E 0.9900
C25A H25C 1.0000
C25A C26A 1.526(17)
C25A C29A 1.540(17)
C26A H26A 1.0000
C26A C27A 1.505(18)
C27A H27A 1.0000
C27A C28A 1.526(17)
C28A H28C 1.0000
C29A H29C 1.0000
C29A C30A 1.530(18)
C30A H30D 0.9900
C30A H30E 0.9900
C31A H31A 1.0000
C31A C32A 1.511(18)
C31A C35A 1.523(19)
C32A H32A 1.0000
C32A C33A 1.540(17)
C33A H33A 1.0000
C33A C34A 1.532(18)
C34A H34A 1.0000
C35A H35A 1.0000
C35A C36A 1.506(19)
C36A H36C 0.9900
C36A H36D 0.9900
O1W H1WA 0.8700(8)
O1W H1WB 0.8700(7)
O2W H2WA 0.8700(8)
O2W H2WB 0.8700(8)
O3W H3WA 0.8700(8)
O3W H3WB 0.8700(8)
O4W H4WA 0.8700(8)
O4W H4WB 0.8700(8)
O5W H5WA 0.8700(8)
O5W H5WB 0.8700(9)
O6W H6WA 0.8700(8)
O6W H6WB 0.8700(8)
O7W H7WA 0.8700(8)
O7W H7WB 0.8700(8)
O8W H8WA 0.8700(8)
O8W H8WB 0.8700(8)
O9W H9WA 0.8700(10)
O9W H9WB 0.8700(8)
O10W H10D 0.8700(9)
O10W H10E 0.8700(8)
O11W H11B 0.8700(8)
O11W H11C 0.8700(8)
O12W H12E 0.8700(8)
O12W H12F 0.8700(8)
O13W H13D 0.8700(9)
O13W H13E 0.8700(7)

loop_
_geom_torsion_atom_site_label_1
_geom_torsion_atom_site_label_2
_geom_torsion_atom_site_label_3
_geom_torsion_atom_site_label_4
_geom_torsion
O1 C1 C2 O3 -69.9(12)
O1 C1 C2 C3 167.8(10)
O1 C1 C5 O2 -165.8(10)
O1 C1 C5 C6 75.4(13)
O2 C5 C6 O5 -69.2(13)
O3 C2 C3 O4 62.8(13)
O3 C2 C3 C4 -173.7(10)
O4 C3 C4 O2 -176.2(9)
O4 C3 C4 O6 64.1(12)
O6 C7 C8 O8 -70.7(12)
O6 C7 C8 C9 165.2(10)
O6 C7 C11 O7 -162.3(10)
O6 C7 C11 C12 76.4(13)
O7 C11 C12 O10 -63.8(14)
O8 C8 C9 O9 64.7(14)
O8 C8 C9 C10 -175.1(10)
O9 C9 C10 O7 -178.9(10)
O9 C9 C10 O11 61.9(14)
O11 C13 C14 O13 -66.6(16)
O11 C13 C14 C15 171.8(12)
O11 C13 C17 O12 -171.9(10)
O11 C13 C17 C18 68.6(14)
O12 C17 C18 O15 -57.9(14)
O13 C14 C15 O14 66.6(19)
O13 C14 C15 C16 -172.6(13)
O14 C15 C16 O12 179.8(13)
O14 C15 C16 O16 57.1(17)
O16 C19 C20 O18 -70.0(12)
O16 C19 C20 C21 170.0(10)
O16 C19 C23 O17 -170.0(10)
O16 C19 C23 C24 69.2(13)
O17 C23 C24 O20 -72.0(14)
O18 C20 C21 O19 66.0(12)
O18 C20 C21 C22 -174.4(9)
O19 C21 C22 O17 -176.5(9)
O19 C21 C22 O21 62.9(12)
O21 C25 C26 O23 -70.3(11)
O21 C25 C26 C27 168.2(9)
O21 C25 C29 O22 -164.2(9)
O21 C25 C29 C30 76.1(12)
O22 C29 C30 O25 -63.6(13)
O23 C26 C27 O24 62.2(13)
O23 C26 C27 C28 -176.8(9)
O24 C27 C28 O22 -174.0(9)
O24 C27 C28 O26 64.6(12)
O26 C31 C32 O28 -63.6(13)
O26 C31 C32 C33 177.2(10)
O26 C31 C35 O27 -178.1(10)
O26 C31 C35 C36 63.0(15)
O27 C35 C36 O30 -58.8(15)
O28 C32 C33 O29 63.6(13)
O28 C32 C33 C34 -174.5(10)
O29 C33 C34 O1 57.1(13)
O29 C33 C34 O27 179.9(10)
C1 O1 C34 O27 112.2(11)
C1 O1 C34 C33 -125.8(11)
C1 C2 C3 O4 -177.2(10)
C1 C2 C3 C4 -53.7(14)
C1 C5 C6 O5 52.5(14)
C2 C1 C5 O2 -49.6(14)
C2 C1 C5 C6 -168.3(11)
C2 C3 C4 O2 59.3(13)
C2 C3 C4 O6 -60.3(12)
C4 O2 C5 C1 56.0(14)
C4 O2 C5 C6 178.3(10)
C4 O6 C7 C8 131.0(10)
C4 O6 C7 C11 -108.0(11)
C5 O2 C4 O6 54.9(13)
C5 O2 C4 C3 -61.9(13)
C5 C1 C2 O3 172.1(10)
C5 C1 C2 C3 49.8(14)
C7 O6 C4 O2 111.6(11)
C7 O6 C4 C3 -128.6(11)
C7 C8 C9 O9 -174.4(10)
C7 C8 C9 C10 -54.2(14)
C7 C11 C12 O10 59.6(15)
C8 C7 C11 O7 -45.7(15)
C8 C7 C11 C12 -166.9(11)
C8 C9 C10 O7 60.8(14)
C8 C9 C10 O11 -58.4(14)
C10 O7 C11 C7 55.1(14)
C10 O7 C11 C12 178.9(11)
C10 O11 C13 C14 118.0(12)
C10 O11 C13 C17 -122.2(12)
C11 O7 C10 O11 54.0(14)
C11 O7 C10 C9 -62.3(14)
C11 C7 C8 O8 171.0(10)
C11 C7 C8 C9 46.9(14)
C13 O11 C10 O7 103.7(13)
C13 O11 C10 C9 -138.5(11)
C13 C14 C15 O14 -173.0(13)
C13 C14 C15 C16 -52.2(18)
C13 C17 C18 O15 62.6(15)
C14 C13 C17 O12 -54.4(15)
C14 C13 C17 C18 -173.9(13)
C14 C15 C16 O12 54.9(17)
C14 C15 C16 O16 -67.8(16)
C16 O12 C17 C13 60.9(15)
C16 O12 C17 C18 -175.8(12)
C16 O16 C19 C20 141.3(12)
C16 O16 C19 C23 -95.9(13)
C17 O12 C16 O16 59.1(16)
C17 O12 C16 C15 -60.7(16)
C17 C13 C14 O13 174.2(14)
C17 C13 C14 C15 52.6(17)
C19 O16 C16 O12 115.2(13)
C19 O16 C16 C15 -123.9(13)
C19 C20 C21 O19 -173.9(10)
C19 C20 C21 C22 -54.4(13)
C19 C23 C24 O20 50.8(15)
C20 C19 C23 O17 -50.4(13)
C20 C19 C23 C24 -171.3(11)
C20 C21 C22 O17 62.5(12)
C20 C21 C22 O21 -58.1(12)
C22 O17 C23 C19 58.0(12)
C22 O17 C23 C24 -177.0(10)
C22 O21 C25 C26 127.4(10)
C22 O21 C25 C29 -112.0(11)
C23 O17 C22 O21 53.3(12)
C23 O17 C22 C21 -64.9(12)
C23 C19 C20 O18 169.5(10)
C23 C19 C20 C21 49.4(13)
C25 O21 C22 O17 108.9(11)
C25 O21 C22 C21 -131.3(10)
C25 C26 C27 O24 -177.7(9)
C25 C26 C27 C28 -56.6(13)
C25 C29 C30 O25 58.2(14)
C26 C25 C29 O22 -47.0(13)
C26 C25 C29 C30 -166.7(10)
C26 C27 C28 O22 63.5(12)
C26 C27 C28 O26 -58.0(12)
C28 O22 C29 C25 55.9(13)
C28 O22 C29 C30 179.2(10)
C28 O26 C31 C32 125.3(11)
C28 O26 C31 C35 -114.1(11)
C29 O22 C28 O26 53.4(13)
C29 O22 C28 C27 -64.5(12)
C29 C25 C26 O23 171.4(9)
C29 C25 C26 C27 49.9(13)
C31 O26 C28 O22 112.2(11)
C31 O26 C28 C27 -128.4(11)
C31 C32 C33 O29 -176.7(10)
C31 C32 C33 C34 -54.8(13)
C31 C35 C36 O30 61.0(16)
C32 C31 C35 O27 -57.2(13)
C32 C31 C35 C36 -176.1(12)
C32 C33 C34 O1 -66.2(13)
C32 C33 C34 O27 56.6(13)
C34 O1 C1 C2 130.6(11)
C34 O1 C1 C5 -108.7(12)
C34 O27 C35 C31 61.9(13)
C34 O27 C35 C36 -175.5(12)
C35 O27 C34 O1 58.7(13)
C35 O27 C34 C33 -62.2(14)
C35 C31 C32 O28 175.1(10)
C35 C31 C32 C33 55.9(14)
O1A C1A C2A O3A -64.3(13)
O1A C1A C2A C3A 171.8(10)
O1A C1A C5A O2A -168.0(9)
O1A C1A C5A C6A 71.7(13)
O2A C5A C6A O5A -71.5(13)
O3A C2A C3A O4A 58.3(13)
O3A C2A C3A C4A -176.8(10)
O4A C3A C4A O2A -176.5(9)
O4A C3A C4A O6A 62.7(13)
O6A C7A C8A O8A -68.0(13)
O6A C7A C8A C9A 170.2(10)
O6A C7A C11A O7A -167.0(9)
O6A C7A C11A C12A 74.5(13)
O7A C11A C12A O10A -61.7(12)
O8A C8A C9A O9A 59.0(14)
O8A C8A C9A C10A -179.0(10)
O9A C9A C10A O7A -177.8(11)
O9A C9A C10A O11A 62.3(15)
O11A C13A C14A O13A -76.9(14)
O11A C13A C14A C15A 162.9(12)
O11A C13A C17A O12A -169.3(10)
O11A C13A C17A C18A 72.9(14)
O12A C17A C18A O15A -59.7(15)
O13A C14A C15A O14A 71.7(17)
O13A C14A C15A C16A -163.0(13)
O14A C15A C16A O12A 177.1(12)
O14A C15A C16A O16A 55.3(16)
O16A C19A C20A O18A -65.0(14)
O16A C19A C20A C21A 175.1(10)
O16A C19A C23A O17A -168.1(9)
O16A C19A C23A C24A 74.3(13)
O17A C23A C24A O20A -63.3(13)
O18A C20A C21A O19A 56.1(14)
O18A C20A C21A C22A 178.4(10)
O19A C21A C22A O17A -175.0(10)
O19A C21A C22A O21A 64.8(14)
O21A C25A C26A O23A -70.1(12)
O21A C25A C26A C27A 169.7(10)
O21A C25A C29A O22A -165.7(9)
O21A C25A C29A C30A 75.0(12)
O22A C29A C30A O25A -62.0(12)
O23A C26A C27A O24A 59.1(13)
O23A C26A C27A C28A -179.4(10)
O24A C27A C28A O22A -178.6(9)
O24A C27A C28A O26A 63.9(13)
O26A C31A C32A O28A -71.7(13)
O26A C31A C32A C33A 168.2(10)
O26A C31A C35A O27A -168.8(10)
O26A C31A C35A C36A 70.9(15)
O27A C35A C36A O30A -66.5(15)
O28A C32A C33A O29A 58.4(14)
O28A C32A C33A C34A -179.3(10)
O29A C33A C34A O1A 62.2(13)
O29A C33A C34A O27A -174.7(10)
C1A O1A C34A O27A 113.4(12)
C1A O1A C34A C33A -126.0(11)
C1A C2A C3A O4A 179.4(10)
C1A C2A C3A C4A -55.7(14)
C1A C5A C6A O5A 52.6(14)
C2A C1A C5A O2A -49.0(13)
C2A C1A C5A C6A -169.3(10)
C2A C3A C4A O2A 59.3(13)
C2A C3A C4A O6A -61.5(13)
C4A O2A C5A C1A 54.5(13)
C4A O2A C5A C6A 179.1(10)
C4A O6A C7A C8A 131.9(10)
C4A O6A C7A C11A -108.4(11)
C5A O2A C4A O6A 58.6(13)
C5A O2A C4A C3A -60.2(13)
C5A C1A C2A O3A 174.7(10)
C5A C1A C2A C3A 50.8(14)
C7A O6A C4A O2A 115.0(11)
C7A O6A C4A C3A -123.7(11)
C7A C8A C9A O9A -179.2(10)
C7A C8A C9A C10A -57.2(13)
C7A C11A C12A O10A 60.4(14)
C8A C7A C11A O7A -49.7(14)
C8A C7A C11A C12A -168.2(10)
C8A C9A C10A O7A 59.9(14)
C8A C9A C10A O11A -60.0(13)
C10A O7A C11A C7A 55.6(13)
C10A O7A C11A C12A 178.5(10)
C10A O11A C13A C14A 105.8(13)
C10A O11A C13A C17A -136.2(11)
C11A O7A C10A O11A 57.2(13)
C11A O7A C10A C9A -60.7(14)
C11A C7A C8A O8A 174.1(10)
C11A C7A C8A C9A 52.3(14)
C13A O11A C10A O7A 106.0(12)
C13A O11A C10A C9A -134.9(11)
C13A C14A C15A O14A -170.6(13)
C13A C14A C15A C16A -45.3(18)
C13A C17A C18A O15A 58.4(15)
C14A C13A C17A O12A -54.4(15)
C14A C13A C17A C18A -172.2(12)
C14A C15A C16A O12A 51.5(17)
C14A C15A C16A O16A -70.3(16)
C16A O12A C17A C13A 66.1(14)
C16A O12A C17A C18A -172.7(11)
C16A O16A C19A C20A 155.7(11)
C16A O16A C19A C23A -82.6(14)
C17A O12A C16A O16A 55.0(15)
C17A O12A C16A C15A -64.7(14)
C17A C13A C14A O13A 168.0(12)
C17A C13A C14A C15A 47.8(17)
C19A O16A C16A O12A 102.2(13)
C19A O16A C16A C15A -137.3(12)
C19A C20A C21A O19A 178.2(11)
C19A C20A C21A C22A -59.5(13)
C19A C23A C24A O20A 57.7(14)
C20A C19A C23A O17A -49.9(13)
C20A C19A C23A C24A -167.5(11)
C20A C21A C22A O17A 62.2(13)
C20A C21A C22A O21A -58.0(13)
C22A O17A C23A C19A 55.4(13)
C22A O17A C23A C24A -179.9(10)
C22A O21A C25A C26A 126.1(10)
C22A O21A C25A C29A -113.7(11)
C23A O17A C22A O21A 55.2(14)
C23A O17A C22A C21A -63.2(13)
C23A C19A C20A O18A 173.5(11)
C23A C19A C20A C21A 53.6(14)
C25A O21A C22A O17A 121.4(11)
C25A O21A C22A C21A -119.9(11)
C25A C26A C27A O24A -179.6(10)
C25A C26A C27A C28A -58.1(13)
C25A C29A C30A O25A 60.5(14)
C26A C25A C29A O22A -48.0(14)
C26A C25A C29A C30A -167.3(10)
C26A C27A C28A O22A 59.8(13)
C26A C27A C28A O26A -57.7(13)
C28A O22A C29A C25A 52.8(13)
C28A O22A C29A C30A 175.1(9)
C28A O26A C31A C32A 121.4(11)
C28A O26A C31A C35A -120.5(11)
C29A O22A C28A O26A 58.0(12)
C29A O22A C28A C27A -57.8(13)
C29A C25A C26A O23A 171.9(10)
C29A C25A C26A C27A 51.7(14)
C31A O26A C28A O22A 117.3(11)
C31A O26A C28A C27A -125.7(11)
C31A C32A C33A O29A -179.9(11)
C31A C32A C33A C34A -57.6(13)
C31A C35A C36A O30A 56.4(17)
C32A C31A C35A O27A -52.4(15)
C32A C31A C35A C36A -172.6(13)
C32A C33A C34A O1A -60.7(12)
C32A C33A C34A O27A 62.4(13)
C34A O1A C1A C2A 132.6(11)
C34A O1A C1A C5A -106.9(12)
C34A O27A C35A C31A 59.0(15)
C34A O27A C35A C36A -176.4(12)
C35A O27A C34A O1A 55.5(14)
C35A O27A C34A C33A -64.3(14)
C35A C31A C32A O28A 173.5(11)
C35A C31A C32A C33A 53.3(15)
